data_1573116
loop_
_publ_author_name
'Wu, Weikang'
'Rajeshkumar, Thayalan'
'Zhu, Shan'
'Chai, Fuxiang'
'Hong, Dongjing'
'Huang, Zeming'
'Yuan, Qingbing'
'Maron, Laurent'
'Wang, Shaowu'

_publ_section_title
;
 Rare-earth metal complexes bearing electrophilic and nucleophilic carbon
 centres and their unique reactivity patterns towards pyridine
 derivatives.
;
_journal_issue 48
_journal_name_full 'Chemical science'
_journal_page_first 20315
_journal_page_last 20327
_journal_paper_doi 10.1039/d4sc04197f
_journal_volume 15
_journal_year 2024
_chemical_formula_moiety 'C67 H80 N7 Y'
_chemical_formula_sum 'C67 H80 N7 Y'
_chemical_formula_weight 1072.29
_space_group_crystal_system triclinic
_space_group_IT_number 2
_space_group_name_Hall '-P 1'
_space_group_name_H-M_alt 'P -1'
_atom_sites_solution_hydrogens geom
_atom_sites_solution_primary iterative
_audit_creation_date 2024-04-16
_audit_creation_method
;
Olex2 1.5
(compiled 2023.08.24 svn.re1ec1418 for OlexSys, GUI svn.r6817)
;
_audit_update_record
;
2024-05-29 deposited with the CCDC.	2024-11-12 downloaded from the CCDC.
;
_cell_angle_alpha 82.575(4)
_cell_angle_beta 72.696(4)
_cell_angle_gamma 68.602(4)
_cell_formula_units_Z 2
_cell_length_a 13.338(4)
_cell_length_b 13.409(4)
_cell_length_c 19.202(6)
_cell_measurement_reflns_used 4214
_cell_measurement_temperature 300
_cell_measurement_theta_max 20.58
_cell_measurement_theta_min 2.22
_cell_volume 3052.0(16)
_computing_molecular_graphics 'Olex2 1.5 (Dolomanov et al., 2009)'
_computing_publication_material 'Olex2 1.5 (Dolomanov et al., 2009)'
_computing_structure_refinement 'SHELXL 2018/3 (Sheldrick, 2015)'
_computing_structure_solution 'olex2.solve 1.5 (Bourhis et al., 2015)'
_diffrn_ambient_temperature 300
_diffrn_measured_fraction_theta_full 0.998
_diffrn_measured_fraction_theta_max 0.998
_diffrn_measurement_device_type 'Bruker APEX-II CCD'
_diffrn_measurement_method '\f and \w scans'
_diffrn_radiation_type MoK\a
_diffrn_radiation_wavelength 0.71073
_diffrn_reflns_av_R_equivalents 0.1247
_diffrn_reflns_av_unetI/netI 0.1724
_diffrn_reflns_Laue_measured_fraction_full 0.998
_diffrn_reflns_Laue_measured_fraction_max 0.998
_diffrn_reflns_limit_h_max 15
_diffrn_reflns_limit_h_min -15
_diffrn_reflns_limit_k_max 15
_diffrn_reflns_limit_k_min -15
_diffrn_reflns_limit_l_max 22
_diffrn_reflns_limit_l_min -22
_diffrn_reflns_number 29678
_diffrn_reflns_point_group_measured_fraction_full 0.998
_diffrn_reflns_point_group_measured_fraction_max 0.998
_diffrn_reflns_theta_full 25.000
_diffrn_reflns_theta_max 25.000
_diffrn_reflns_theta_min 1.631
_diffrn_standards_number 0
_exptl_absorpt_coefficient_mu 1.000
_exptl_absorpt_correction_T_max 0.748
_exptl_absorpt_correction_T_min 0.418
_exptl_absorpt_correction_type multi-scan
_exptl_crystal_colour 'clear light black'
_exptl_crystal_colour_lustre clear
_exptl_crystal_colour_modifier light
_exptl_crystal_colour_primary black
_exptl_crystal_density_diffrn 1.167
_exptl_crystal_description block
_exptl_crystal_F_000 1140
_exptl_crystal_size_max 0.21
_exptl_crystal_size_mid 0.20
_exptl_crystal_size_min 0.19
_refine_diff_density_max 0.528
_refine_diff_density_min -0.485
_refine_diff_density_rms 0.062
_refine_ls_extinction_method none
_refine_ls_goodness_of_fit_ref 1.018
_refine_ls_hydrogen_treatment constr
_refine_ls_matrix_type full
_refine_ls_number_parameters 1183
_refine_ls_number_reflns 10716
_refine_ls_number_restraints 1964
_refine_ls_restrained_S_all 0.980
_refine_ls_R_factor_all 0.1878
_refine_ls_R_factor_gt 0.0837
_refine_ls_shift/su_max 0.003
_refine_ls_shift/su_mean 0.000
_refine_ls_structure_factor_coef Fsqd
_refine_ls_weighting_details 'w=1/[\s^2^(Fo^2^)+(0.0809P)^2^+0.6916P] where P=(Fo^2^+2Fc^2^)/3'
_refine_ls_weighting_scheme calc
_refine_ls_wR_factor_gt 0.1565
_refine_ls_wR_factor_ref 0.1952
_reflns_Friedel_coverage 0.000
_reflns_number_gt 5204
_reflns_number_total 10716
_reflns_threshold_expression 'I > 2\s(I)'
_cod_data_source_file d4sc04197f4.cif
_cod_data_source_block 10b
_cod_depositor_comments 'Adding full bibliography for 1573095--1573138.cif.'
_cod_original_cell_volume 3052.1(16)
_cod_database_code 1573116
_shelx_shelxl_version_number 2018/3
_shelx_space_group_comment
;
The symmetry employed for this shelxl refinement is uniquely defined
by the following loop, which should always be used as a source of
symmetry information in preference to the above space-group names.
They are only intended as comments.
;
_shelx_estimated_absorpt_t_max 0.833
_shelx_estimated_absorpt_t_min 0.818
_olex2_refinement_description
;
1. Fixed Uiso
 At 1.2 times of:
  All C(H) groups, All C(H,H) groups, All C(H,H,H,H) groups
 At 1.5 times of:
  All C(H,H,H) groups
2. Restrained distances
 C9-C10A \\sim C9-C10
 with sigma of 0.02
 Y1-N7 \\sim Y1-N7A
 with sigma of 0.02
 Y1-C67A \\sim Y1-C67
 with sigma of 0.02
 N2A-C10A \\sim N2-C10 \\sim N2-C11 \\sim N2A-C11A \\sim N2-C15 \\sim N2A-C15A
 with sigma of 0.02
 N5A-C38A \\sim N5-C38 \\sim N5-C39 \\sim N5A-C39A \\sim N5A-C43A \\sim N5-C43
 with sigma of 0.02
 C38A-C37 \\sim C38-C37
 with sigma of 0.02
 N3-C17 \\sim N3-C17A
 with sigma of 0.02
 N1-C8 \\sim N1-C8A
 with sigma of 0.02
 C3A-C2 \\sim C3-C2
 with sigma of 0.02
3. Restrained planarity
 Y1, N7A, C57A, C58A, C59A, C60A, C61A, C62A, C63A, C64A, C65A, C66A, C67A
 with sigma of 0.1
 Y1, N7, C57, C58, C59, C60, C61, C62, C63, C64, C65, C66, C67
 with sigma of 0.1
 N3, C18, C17, C17A, C19A, C20A, C21A, C22A, C23A, C26A
 with sigma of 0.1
 N3, C18, C17, C19, C20, C21, C22, C23, C26
 with sigma of 0.1
 N6, C45, C46A, C47A, C48A, C49A, C50A, C51A, C54A
 with sigma of 0.1
 N6, C45, C46, C47, C48, C49, C50, C51, C54
 with sigma of 0.1
 C8A, C7A, C5A, C3A, C4A, C2, C6A, N1, C1
 with sigma of 0.1
 C3, C7, C5, C2, C4, C1, C6, C8, N1
 with sigma of 0.1
4. Rigid bond restraints
 C55A, C54A
 with sigma for 1-2 distances of 0.01 and sigma for 1-3 distances of 0.02
5. Uiso/Uaniso restraints and constraints
C9 \\sim N2 \\sim C10 \\sim C11 \\sim C12 \\sim C13 \\sim C14 \\sim C15 \\sim
N2A \\sim C10A \\sim C11A \\sim C12A \\sim C13A \\sim C14A \\sim C15A: within
2A with sigma of 0.01 and sigma for terminal atoms of 0.02 within 2A
Y1 \\sim N7 \\sim C57 \\sim C58 \\sim C59 \\sim C60 \\sim C61 \\sim C62 \\sim
C63 \\sim C64 \\sim C65 \\sim C66 \\sim C67 \\sim N7A \\sim C57A \\sim C58A
\\sim C59A \\sim C60A \\sim C61A \\sim C62A \\sim C63A \\sim C64A \\sim C65A
\\sim C66A \\sim C67A: within 2A with sigma of 0.01 and sigma for terminal
atoms of 0.02 within 2A
C37 \\sim N5 \\sim C38 \\sim C39 \\sim C40 \\sim C41 \\sim C42 \\sim C43 \\sim
N5A \\sim C38A \\sim C39A \\sim C40A \\sim C41A \\sim C42A \\sim C43A: within
2A with sigma of 0.01 and sigma for terminal atoms of 0.02 within 2A
N3 \\sim C18 \\sim C17 \\sim C19 \\sim C20 \\sim C21 \\sim C22 \\sim C23 \\sim
C24 \\sim C25 \\sim C26 \\sim C27 \\sim C28 \\sim C17A \\sim C19A \\sim C20A
\\sim C21A \\sim C22A \\sim C23A \\sim C24A \\sim C25A \\sim C26A \\sim C27A
\\sim C28A: within 2A with sigma of 0.01 and sigma for terminal atoms of 0.02
within 2A
N6 \\sim C45 \\sim C46 \\sim C47 \\sim C48 \\sim C49 \\sim C50 \\sim C51 \\sim
C52 \\sim C53 \\sim C54 \\sim C55 \\sim C56 \\sim C46A \\sim C47A \\sim C48A
\\sim C49A \\sim C50A \\sim C51A \\sim C52A \\sim C53A \\sim C54A \\sim C55A
\\sim C56A: within 2A with sigma of 0.01 and sigma for terminal atoms of 0.02
within 2A
C3 \\sim C4 \\sim C5 \\sim C6 \\sim C7 \\sim C8 \\sim C3A \\sim C4A \\sim C5A
\\sim C6A \\sim C7A \\sim C8A \\sim N1 \\sim C2: within 2A with sigma of 0.01
and sigma for terminal atoms of 0.02 within 2A
Uanis(C55A) \\sim Ueq, Uanis(C55) \\sim Ueq, Uanis(C54A) \\sim Ueq, Uanis(C56A)
\\sim Ueq, Uanis(C56) \\sim Ueq, Uanis(C54) \\sim Ueq: with sigma of 0.01 and
sigma for terminal atoms of 0.02
6. Same fragment restrains
{Y1, N7, C57A, C58A, C59A, C60A, C61A, C62A, C63A, C64A, C65A, C66A, C67A}
sigma for 1-2: 0.02, 1-3: 0.04
as in
{Y1, N7, C57, C58, C59, C60, C61, C62, C63, C64, C65, C66, C67}
{C9, N2A, C10A, C11A, C12A, C13A, C14A, C15A} sigma for 1-2: 0.02, 1-3: 0.04
as in
{C9, N2, C10, C11, C12, C13, C14, C15}
{C37, N5A, C38A, C39A, C40A, C41A, C42A, C43A} sigma for 1-2: 0.02, 1-3: 0.04
as in
{C37, N5, C38, C39, C40, C41, C42, C43}
{N1, C2, C3A, C4A, C5A, C6A, C7A, C8A} sigma for 1-2: 0.02, 1-3: 0.04
as in
{N1, C2, C3, C4, C5, C6, C7, C8}
{N3, C18, C17A, C19A, C20A, C21A, C22A, C23A, C24A, C25A, C26A, C27A, C28A}
sigma for 1-2: 0.02, 1-3: 0.04
as in
{N3, C18, C17, C19, C20, C21, C22, C23, C24, C25, C26, C27, C28}
{N6, C45, C46A, C47A, C48A, C49A, C50A, C51A, C52A, C53A, C54A, C55A, C56A}
sigma for 1-2: 0.02, 1-3: 0.04
as in
{N6, C45, C46, C47, C48, C49, C50, C51, C52, C53, C54, C55, C56}
7. Others
 Sof(H9BC)=Sof(H9BD)=Sof(N2A)=Sof(C10A)=Sof(H10C)=Sof(H10D)=Sof(C11A)=
 Sof(H11C)=Sof(H11D)=Sof(C12A)=Sof(H12C)=Sof(H12D)=Sof(C13A)=Sof(H13C)=
 Sof(H13D)=Sof(C14A)=Sof(H14C)=Sof(H14D)=Sof(C15A)=Sof(H15C)=Sof(H15D)=1-FVAR(1)
 Sof(H9AA)=Sof(H9AB)=Sof(N2)=Sof(C10)=Sof(H10A)=Sof(H10B)=Sof(C11)=Sof(H11A)=
 Sof(H11B)=Sof(C12)=Sof(H12A)=Sof(H12B)=Sof(C13)=Sof(H13A)=Sof(H13B)=Sof(C14)=
 Sof(H14A)=Sof(H14B)=Sof(C15)=Sof(H15A)=Sof(H15B)=FVAR(1)
 Sof(H37C)=Sof(H37D)=Sof(N5A)=Sof(C38A)=Sof(H38C)=Sof(H38D)=Sof(C39A)=
 Sof(H39C)=Sof(H39D)=Sof(C40A)=Sof(H40C)=Sof(H40D)=Sof(C41A)=Sof(H41C)=
 Sof(H41D)=Sof(C42A)=Sof(H42C)=Sof(H42D)=Sof(C43A)=Sof(H43C)=Sof(H43D)=1-FVAR(2)
 Sof(H37A)=Sof(H37B)=Sof(N5)=Sof(C38)=Sof(H38A)=Sof(H38B)=Sof(C39)=Sof(H39A)=
 Sof(H39B)=Sof(C40)=Sof(H40A)=Sof(H40B)=Sof(C41)=Sof(H41A)=Sof(H41B)=Sof(C42)=
 Sof(H42A)=Sof(H42B)=Sof(C43)=Sof(H43A)=Sof(H43B)=FVAR(2)
 Sof(C17A)=Sof(C19A)=Sof(H19A)=Sof(C20A)=Sof(H20A)=Sof(C21A)=Sof(H21A)=
 Sof(C22A)=Sof(C23A)=Sof(H23A)=Sof(C24A)=Sof(H24D)=Sof(H24E)=Sof(H24F)=
 Sof(C25A)=Sof(H25D)=Sof(H25E)=Sof(H25F)=Sof(C26A)=Sof(H26A)=Sof(C27A)=
 Sof(H27D)=Sof(H27E)=Sof(H27F)=Sof(C28A)=Sof(H28D)=Sof(H28E)=Sof(H28F)=1-FVAR(3)
 Sof(C17)=Sof(C19)=Sof(H19)=Sof(C20)=Sof(H20)=Sof(C21)=Sof(H21)=Sof(C22)=
 Sof(C23)=Sof(H23)=Sof(C24)=Sof(H24A)=Sof(H24B)=Sof(H24C)=Sof(C25)=Sof(H25A)=
 Sof(H25B)=Sof(H25C)=Sof(C26)=Sof(H26)=Sof(C27)=Sof(H27A)=Sof(H27B)=Sof(H27C)=
 Sof(C28)=Sof(H28A)=Sof(H28B)=Sof(H28C)=FVAR(3)
 Sof(C46A)=Sof(C47A)=Sof(H47A)=Sof(C48A)=Sof(H48A)=Sof(C49A)=Sof(H49A)=
 Sof(C50A)=Sof(C51A)=Sof(H51A)=Sof(C52A)=Sof(H52D)=Sof(H52E)=Sof(H52F)=
 Sof(C53A)=Sof(H53D)=Sof(H53E)=Sof(H53F)=Sof(C54A)=Sof(H54A)=Sof(C55A)=
 Sof(H55D)=Sof(H55E)=Sof(H55F)=Sof(C56A)=Sof(H56D)=Sof(H56E)=Sof(H56F)=1-FVAR(4)
 Sof(C46)=Sof(C47)=Sof(H47)=Sof(C48)=Sof(H48)=Sof(C49)=Sof(H49)=Sof(C50)=
 Sof(C51)=Sof(H51)=Sof(C52)=Sof(H52A)=Sof(H52B)=Sof(H52C)=Sof(C53)=Sof(H53A)=
 Sof(H53B)=Sof(H53C)=Sof(C54)=Sof(H54)=Sof(C55)=Sof(H55A)=Sof(H55B)=Sof(H55C)=
 Sof(C56)=Sof(H56A)=Sof(H56B)=Sof(H56C)=FVAR(4)
 Sof(N7A)=Sof(C57A)=Sof(H57A)=Sof(C58A)=Sof(H58A)=Sof(C59A)=Sof(H59A)=
 Sof(C60A)=Sof(H60A)=Sof(C61A)=Sof(C62A)=Sof(C63A)=Sof(H63A)=Sof(C64A)=
 Sof(H64A)=Sof(C65A)=Sof(H65A)=Sof(C66A)=Sof(H66A)=Sof(C67A)=1-FVAR(5)
 Sof(N7)=Sof(C57)=Sof(H57)=Sof(C58)=Sof(H58)=Sof(C59)=Sof(H59)=Sof(C60)=
 Sof(H60)=Sof(C61)=Sof(C62)=Sof(C63)=Sof(H63)=Sof(C64)=Sof(H64)=Sof(C65)=
 Sof(H65)=Sof(C66)=Sof(H66)=Sof(C67)=FVAR(5)
 Sof(C3A)=Sof(C4A)=Sof(H4A)=Sof(C5A)=Sof(H5A)=Sof(C6A)=Sof(H6A)=Sof(C7A)=
 Sof(H7A)=Sof(C8A)=1-FVAR(6)
 Sof(C3)=Sof(C4)=Sof(H4)=Sof(C5)=Sof(H5)=Sof(C6)=Sof(H6)=Sof(C7)=Sof(H7)=
 Sof(C8)=FVAR(6)
 Fixed Z: C64A(0.619201)
8.a Ternary CH refined with riding coordinates:
 C23(H23), C26(H26), C51(H51), C54(H54), C23A(H23A), C26A(H26A), C51A(H51A),
 C54A(H54A)
8.b Secondary CH2 refined with riding coordinates:
 C9(H9AA,H9AB), C9(H9BC,H9BD), C10(H10A,H10B), C11(H11A,H11B), C12(H12A,H12B),
 C13(H13A,H13B), C14(H14A,H14B), C15(H15A,H15B), C37(H37A,H37B), C37(H37C,H37D),
  C38(H38A,H38B), C39(H39A,H39B), C40(H40A,H40B), C41(H41A,H41B), C42(H42A,
 H42B), C43(H43A,H43B), C10A(H10C,H10D), C11A(H11C,H11D), C12A(H12C,H12D),
 C13A(H13C,H13D), C14A(H14C,H14D), C15A(H15C,H15D), C38A(H38C,H38D), C39A(H39C,
 H39D), C40A(H40C,H40D), C41A(H41C,H41D), C42A(H42C,H42D), C43A(H43C,H43D)
8.c Aromatic/amide H refined with riding coordinates:
 C57(H57), C58(H58), C59(H59), C60(H60), C63(H63), C64(H64), C65(H65),
 C66(H66), C4(H4), C5(H5), C6(H6), C7(H7), C19(H19), C20(H20), C21(H21),
 C47(H47), C48(H48), C49(H49), C16(H16), C32(H32), C33(H33), C34(H34), C35(H35),
  C44(H44), C4A(H4A), C5A(H5A), C6A(H6A), C7A(H7A), C19A(H19A), C20A(H20A),
 C21A(H21A), C47A(H47A), C48A(H48A), C49A(H49A), C57A(H57A), C58A(H58A),
 C59A(H59A), C60A(H60A), C63A(H63A), C64A(H64A), C65A(H65A), C66A(H66A)
8.d Idealised Me refined as rotating group:
 C24(H24A,H24B,H24C), C25(H25A,H25B,H25C), C27(H27A,H27B,H27C), C28(H28A,H28B,
 H28C), C52(H52A,H52B,H52C), C53(H53A,H53B,H53C), C55(H55A,H55B,H55C), C56(H56A,
 H56B,H56C), C24A(H24D,H24E,H24F), C25A(H25D,H25E,H25F), C27A(H27D,H27E,H27F),
 C28A(H28D,H28E,H28F), C52A(H52D,H52E,H52F), C53A(H53D,H53E,H53F), C55A(H55D,
 H55E,H55F), C56A(H56D,H56E,H56F)
;
_olex2_submission_special_instructions 'No special instructions were received'

loop_
_space_group_symop_operation_xyz
'x, y, z'
'-x, -y, -z'

loop_
_atom_site_label
_atom_site_type_symbol
_atom_site_fract_x
_atom_site_fract_y
_atom_site_fract_z
_atom_site_U_iso_or_equiv
_atom_site_adp_type
_atom_site_occupancy
_atom_site_site_symmetry_order
_atom_site_calc_flag
_atom_site_refinement_flags_posn
_atom_site_refinement_flags_adp
_atom_site_refinement_flags_occupancy
_atom_site_disorder_assembly
_atom_site_disorder_group
Y1 Y 0.27297(5) 0.32084(5) 0.75548(3) 0.0419(2) Uani 1 1 d D . . . .
N7 N 0.397(2) 0.413(2) 0.6878(19) 0.071(3) Uani 0.437(15) 1 d D U P A 1
C57 C 0.470(2) 0.3818(18) 0.6145(15) 0.081(4) Uani 0.437(15) 1 d D U P A 1
H57 H 0.468526 0.322401 0.595458 0.097 Uiso 0.437(15) 1 calc R U P A 1
C58 C 0.541(2) 0.4308(18) 0.5718(14) 0.095(4) Uani 0.437(15) 1 d D U P A 1
H58 H 0.583114 0.408278 0.524820 0.114 Uiso 0.437(15) 1 calc R U P A 1
C59 C 0.547(2) 0.5160(17) 0.6020(12) 0.097(4) Uani 0.437(15) 1 d D U P A 1
H59 H 0.592342 0.553361 0.574382 0.116 Uiso 0.437(15) 1 calc R U P A 1
C60 C 0.4849(17) 0.5472(18) 0.6736(13) 0.092(3) Uani 0.437(15) 1 d D U P A 1
H60 H 0.495087 0.599216 0.695699 0.110 Uiso 0.437(15) 1 calc R U P A 1
C61 C 0.4078(19) 0.498(2) 0.7105(13) 0.077(3) Uani 0.437(15) 1 d D U P A 1
C62 C 0.3320(18) 0.5329(19) 0.7838(13) 0.074(3) Uani 0.437(15) 1 d D U P A 1
C63 C 0.3335(19) 0.6159(16) 0.8197(11) 0.090(4) Uani 0.437(15) 1 d D U P A 1
H63 H 0.382178 0.653289 0.798699 0.109 Uiso 0.437(15) 1 calc R U P A 1
C64 C 0.261(2) 0.6396(17) 0.8866(11) 0.097(4) Uani 0.437(15) 1 d D U P A 1
H64 H 0.257999 0.698090 0.909443 0.117 Uiso 0.437(15) 1 calc R U P A 1
C65 C 0.1922(19) 0.5850(18) 0.9230(13) 0.090(4) Uani 0.437(15) 1 d D U P A 1
H65 H 0.142747 0.606431 0.968481 0.108 Uiso 0.437(15) 1 calc R U P A 1
C66 C 0.1981(19) 0.500(2) 0.8913(15) 0.076(4) Uani 0.437(15) 1 d D U P A 1
H66 H 0.156193 0.457225 0.916117 0.091 Uiso 0.437(15) 1 calc R U P A 1
C67 C 0.265(2) 0.475(2) 0.8234(19) 0.070(4) Uani 0.437(15) 1 d D U P A 1
N1 N 0.3067(4) 0.1710(4) 0.9278(3) 0.0487(13) Uani 1 1 d D U . . .
C2 C 0.1431(5) 0.2236(5) 0.9032(3) 0.0464(15) Uani 1 1 d D U . . .
C3 C 0.1359(14) 0.1572(11) 0.9690(7) 0.051(3) Uani 0.44(3) 1 d D U P B 1
C4 C 0.0563(16) 0.1208(16) 1.0164(9) 0.058(3) Uani 0.44(3) 1 d D U P B 1
H4 H -0.012729 0.136220 1.007419 0.069 Uiso 0.44(3) 1 calc R U P B 1
C5 C 0.0794(18) 0.0611(19) 1.0772(10) 0.066(4) Uani 0.44(3) 1 d D U P B 1
H5 H 0.024486 0.038531 1.110150 0.080 Uiso 0.44(3) 1 calc R U P B 1
C6 C 0.1826(18) 0.0341(18) 1.0904(11) 0.066(4) Uani 0.44(3) 1 d D U P B 1
H6 H 0.195705 -0.006562 1.131904 0.080 Uiso 0.44(3) 1 calc R U P B 1
C7 C 0.2657(17) 0.0658(15) 1.0439(9) 0.060(3) Uani 0.44(3) 1 d D U P B 1
H7 H 0.335859 0.046475 1.051943 0.072 Uiso 0.44(3) 1 calc R U P B 1
C8 C 0.2397(13) 0.1289(13) 0.9835(8) 0.051(3) Uani 0.44(3) 1 d D U P B 1
N3 N 0.0781(4) 0.3269(4) 0.8033(3) 0.0476(13) Uani 1 1 d D U . . .
C18 C -0.0835(5) 0.4803(6) 0.7844(4) 0.0649(17) Uani 1 1 d D U . . .
C17 C -0.0146(7) 0.3742(8) 0.7705(5) 0.051(3) Uani 0.55(3) 1 d D U P C 1
C19 C -0.1754(16) 0.5279(15) 0.7559(13) 0.075(3) Uani 0.55(3) 1 d D U P C 1
H19 H -0.220669 0.598637 0.766377 0.089 Uiso 0.55(3) 1 calc R U P C 1
C20 C -0.1987(15) 0.4717(15) 0.7133(11) 0.072(3) Uani 0.55(3) 1 d D U P C 1
H20 H -0.261166 0.502443 0.695396 0.086 Uiso 0.55(3) 1 calc R U P C 1
C21 C -0.1289(14) 0.3683(14) 0.6967(10) 0.061(3) Uani 0.55(3) 1 d D U P C 1
H21 H -0.143738 0.331537 0.665304 0.073 Uiso 0.55(3) 1 calc R U P C 1
C22 C -0.0360(15) 0.3150(12) 0.7248(11) 0.053(2) Uani 0.55(3) 1 d D U P C 1
C23 C -0.0668(17) 0.5482(14) 0.8343(8) 0.080(3) Uani 0.55(3) 1 d D U P C 1
H23 H -0.010719 0.501288 0.858641 0.096 Uiso 0.55(3) 1 calc R U P C 1
C24 C -0.022(2) 0.6348(17) 0.7905(11) 0.096(5) Uani 0.55(3) 1 d D U P C 1
H24A H 0.051000 0.601325 0.759054 0.144 Uiso 0.55(3) 1 calc R U P C 1
H24B H -0.018611 0.680591 0.823452 0.144 Uiso 0.55(3) 1 calc R U P C 1
H24C H -0.071698 0.676499 0.761654 0.144 Uiso 0.55(3) 1 calc R U P C 1
C25 C -0.1762(16) 0.6015(18) 0.8942(10) 0.101(6) Uani 0.55(3) 1 d D U P C 1
H25A H -0.231690 0.649529 0.871641 0.152 Uiso 0.55(3) 1 calc R U P C 1
H25B H -0.161299 0.640692 0.926053 0.152 Uiso 0.55(3) 1 calc R U P C 1
H25C H -0.203189 0.547095 0.921912 0.152 Uiso 0.55(3) 1 calc R U P C 1
C26 C 0.0324(15) 0.1998(12) 0.7107(11) 0.055(3) Uani 0.55(3) 1 d D U P C 1
H26 H 0.105246 0.186667 0.718918 0.065 Uiso 0.55(3) 1 calc R U P C 1
C27 C -0.0224(19) 0.1267(18) 0.7638(15) 0.071(5) Uani 0.55(3) 1 d D U P C 1
H27A H -0.030822 0.142444 0.813040 0.107 Uiso 0.55(3) 1 calc R U P C 1
H27B H 0.023911 0.053137 0.754375 0.107 Uiso 0.55(3) 1 calc R U P C 1
H27C H -0.094589 0.138665 0.757320 0.107 Uiso 0.55(3) 1 calc R U P C 1
C28 C 0.0529(18) 0.1697(19) 0.6323(12) 0.065(5) Uani 0.55(3) 1 d D U P C 1
H28A H -0.016872 0.176956 0.623866 0.097 Uiso 0.55(3) 1 calc R U P C 1
H28B H 0.102674 0.096839 0.624695 0.097 Uiso 0.55(3) 1 calc R U P C 1
H28C H 0.085884 0.216284 0.599083 0.097 Uiso 0.55(3) 1 calc R U P C 1
N4 N 0.1997(4) 0.3735(4) 0.5807(3) 0.0410(12) Uani 1 1 d . . . . .
N6 N 0.4007(4) 0.1493(3) 0.7022(2) 0.0429(12) Uani 1 1 d D U . . .
C45 C 0.4750(5) 0.0600(5) 0.7337(3) 0.0493(15) Uani 1 1 d D U . . .
C46 C 0.4482(17) -0.0258(13) 0.7734(9) 0.057(3) Uani 0.339(19) 1 d D U P D 1
C47 C 0.531(2) -0.1050(19) 0.7994(16) 0.063(3) Uani 0.339(19) 1 d D U P D 1
H47 H 0.516610 -0.164237 0.824734 0.075 Uiso 0.339(19) 1 calc R U P D 1
C48 C 0.636(2) -0.097(2) 0.7883(16) 0.065(4) Uani 0.339(19) 1 d D U P D 1
H48 H 0.689428 -0.150522 0.807205 0.078 Uiso 0.339(19) 1 calc R U P D 1
C49 C 0.6614(18) -0.014(2) 0.7504(17) 0.064(4) Uani 0.339(19) 1 d D U P D 1
H49 H 0.732058 -0.010151 0.742969 0.076 Uiso 0.339(19) 1 calc R U P D 1
C50 C 0.5825(15) 0.066(2) 0.7225(18) 0.061(3) Uani 0.339(19) 1 d D U P D 1
C51 C 0.3325(19) -0.030(2) 0.7862(14) 0.063(4) Uani 0.339(19) 1 d D U P D 1
H51 H 0.281244 0.041865 0.779209 0.076 Uiso 0.339(19) 1 calc R U P D 1
C52 C 0.336(3) -0.104(2) 0.7306(16) 0.073(6) Uani 0.339(19) 1 d D U P D 1
H52A H 0.362858 -0.078033 0.682215 0.110 Uiso 0.339(19) 1 calc R U P D 1
H52B H 0.261846 -0.104417 0.737088 0.110 Uiso 0.339(19) 1 calc R U P D 1
H52C H 0.384729 -0.175056 0.737567 0.110 Uiso 0.339(19) 1 calc R U P D 1
C53 C 0.288(2) -0.072(3) 0.8624(15) 0.068(7) Uani 0.339(19) 1 d D U P D 1
H53A H 0.316277 -0.148589 0.863356 0.102 Uiso 0.339(19) 1 calc R U P D 1
H53B H 0.207987 -0.046349 0.875345 0.102 Uiso 0.339(19) 1 calc R U P D 1
H53C H 0.312580 -0.046180 0.896712 0.102 Uiso 0.339(19) 1 calc R U P D 1
C54 C 0.619(2) 0.1565(19) 0.6800(13) 0.074(4) Uani 0.339(19) 1 d D U P D 1
H54 H 0.559013 0.204902 0.659399 0.089 Uiso 0.339(19) 1 calc R U P D 1
C55 C 0.727(2) 0.109(3) 0.6162(15) 0.101(7) Uani 0.339(19) 1 d D U P D 1
H55A H 0.783206 0.054690 0.635529 0.152 Uiso 0.339(19) 1 calc R U P D 1
H55B H 0.755316 0.165102 0.593216 0.152 Uiso 0.339(19) 1 calc R U P D 1
H55C H 0.709616 0.078202 0.581038 0.152 Uiso 0.339(19) 1 calc R U P D 1
C56 C 0.646(3) 0.220(2) 0.7278(15) 0.097(6) Uani 0.339(19) 1 d D U P D 1
H56A H 0.579846 0.277643 0.749806 0.146 Uiso 0.339(19) 1 calc R U P D 1
H56B H 0.701844 0.249149 0.698349 0.146 Uiso 0.339(19) 1 calc R U P D 1
H56C H 0.674672 0.173837 0.765281 0.146 Uiso 0.339(19) 1 calc R U P D 1
C1 C 0.2529(5) 0.2242(5) 0.8756(3) 0.0477(16) Uani 1 1 d . . . . .
C9 C 0.4216(6) 0.1595(6) 0.9219(4) 0.0707(19) Uani 1 1 d D U . . .
H9AA H 0.459878 0.167581 0.871069 0.085 Uiso 0.478(19) 1 calc R U P E 1
H9AB H 0.459753 0.088126 0.938598 0.085 Uiso 0.478(19) 1 calc R U P E 1
H9BC H 0.468709 0.138592 0.873075 0.085 Uiso 0.522(19) 1 calc R U P E 2
H9BD H 0.450836 0.105534 0.956466 0.085 Uiso 0.522(19) 1 calc R U P E 2
N2 N 0.5276(17) 0.2698(16) 0.9366(14) 0.101(3) Uani 0.478(19) 1 d D U P E 1
C10 C 0.4282(16) 0.2410(17) 0.9660(12) 0.095(4) Uani 0.478(19) 1 d D U P E 1
H10A H 0.362869 0.305226 0.968757 0.114 Uiso 0.478(19) 1 calc R U P E 1
H10B H 0.426247 0.212632 1.015331 0.114 Uiso 0.478(19) 1 calc R U P E 1
C11 C 0.5810(17) 0.2438(19) 0.9936(13) 0.120(4) Uani 0.478(19) 1 d D U P E 1
H11A H 0.588054 0.170858 1.010653 0.144 Uiso 0.478(19) 1 calc R U P E 1
H11B H 0.534449 0.290793 1.034086 0.144 Uiso 0.478(19) 1 calc R U P E 1
C12 C 0.6956(18) 0.254(2) 0.9703(16) 0.133(4) Uani 0.478(19) 1 d D U P E 1
H12A H 0.728578 0.236217 1.010962 0.160 Uiso 0.478(19) 1 calc R U P E 1
H12B H 0.744274 0.205062 0.931177 0.160 Uiso 0.478(19) 1 calc R U P E 1
C13 C 0.684(2) 0.359(2) 0.9466(14) 0.133(4) Uani 0.478(19) 1 d D U P E 1
H13A H 0.757049 0.359256 0.918508 0.159 Uiso 0.478(19) 1 calc R U P E 1
H13B H 0.662156 0.400549 0.989543 0.159 Uiso 0.478(19) 1 calc R U P E 1
C14 C 0.609(2) 0.4139(19) 0.9045(15) 0.136(4) Uani 0.478(19) 1 d D U P E 1
H14A H 0.643673 0.394232 0.853837 0.163 Uiso 0.478(19) 1 calc R U P E 1
H14B H 0.590652 0.490511 0.907390 0.163 Uiso 0.478(19) 1 calc R U P E 1
C15 C 0.5017(18) 0.3863(15) 0.9326(15) 0.122(4) Uani 0.478(19) 1 d D U P E 1
H15A H 0.461302 0.415702 0.980706 0.147 Uiso 0.478(19) 1 calc R U P E 1
H15B H 0.454090 0.418544 0.900310 0.147 Uiso 0.478(19) 1 calc R U P E 1
C16 C 0.0605(5) 0.2757(5) 0.8655(3) 0.0495(16) Uani 1 1 d . . . . .
H16 H -0.011001 0.273098 0.886554 0.059 Uiso 1 1 calc R U . . .
C29 C 0.2514(5) 0.3151(5) 0.6325(3) 0.0455(15) Uani 1 1 d . . . . .
C30 C 0.3283(5) 0.2210(4) 0.5995(3) 0.0412(15) Uani 1 1 d . . . . .
C31 C 0.3239(5) 0.2222(5) 0.5248(3) 0.0493(16) Uani 1 1 d . . . . .
C32 C 0.3786(6) 0.1517(5) 0.4682(4) 0.073(2) Uani 1 1 d . . . . .
H32 H 0.432486 0.086211 0.474376 0.087 Uiso 1 1 calc R U . . .
C33 C 0.3526(7) 0.1790(6) 0.4023(4) 0.088(3) Uani 1 1 d . . . . .
H33 H 0.389815 0.132239 0.363602 0.105 Uiso 1 1 calc R U . . .
C34 C 0.2711(7) 0.2763(6) 0.3936(4) 0.082(2) Uani 1 1 d . . . . .
H34 H 0.253890 0.293154 0.349067 0.098 Uiso 1 1 calc R U . . .
C35 C 0.2151(6) 0.3484(5) 0.4491(4) 0.0632(19) Uani 1 1 d . . . . .
H35 H 0.160701 0.413481 0.442868 0.076 Uiso 1 1 calc R U . . .
C36 C 0.2431(5) 0.3199(5) 0.5146(3) 0.0451(15) Uani 1 1 d . . . . .
C37 C 0.1193(5) 0.4819(4) 0.5910(3) 0.0514(16) Uani 1 1 d D U . . .
H37A H 0.078189 0.492180 0.642096 0.062 Uiso 0.526(17) 1 calc R U P F 1
H37B H 0.066264 0.493866 0.562864 0.062 Uiso 0.526(17) 1 calc R U P F 1
H37C H 0.064427 0.485594 0.637893 0.062 Uiso 0.474(17) 1 calc R U P F 2
H37D H 0.080227 0.499978 0.553343 0.062 Uiso 0.474(17) 1 calc R U P F 2
N5 N 0.1125(17) 0.6691(11) 0.5916(13) 0.064(3) Uani 0.526(17) 1 d D U P F 1
C38 C 0.1814(15) 0.5603(11) 0.5663(11) 0.064(3) Uani 0.526(17) 1 d D U P F 1
H38A H 0.247112 0.535642 0.584502 0.076 Uiso 0.526(17) 1 calc R U P F 1
H38B H 0.206465 0.561838 0.513425 0.076 Uiso 0.526(17) 1 calc R U P F 1
C39 C 0.1848(14) 0.7289(11) 0.5923(12) 0.080(3) Uani 0.526(17) 1 d D U P F 1
H39A H 0.231523 0.733650 0.543308 0.096 Uiso 0.526(17) 1 calc R U P F 1
H39B H 0.233275 0.691750 0.623396 0.096 Uiso 0.526(17) 1 calc R U P F 1
C40 C 0.1138(16) 0.8402(11) 0.6202(11) 0.086(3) Uani 0.526(17) 1 d D U P F 1
H40A H 0.069195 0.834581 0.669721 0.104 Uiso 0.526(17) 1 calc R U P F 1
H40B H 0.162386 0.878532 0.621535 0.104 Uiso 0.526(17) 1 calc R U P F 1
C41 C 0.0410(16) 0.9001(14) 0.5760(11) 0.088(4) Uani 0.526(17) 1 d D U P F 1
H41A H 0.084284 0.925982 0.532302 0.106 Uiso 0.526(17) 1 calc R U P F 1
H41B H -0.015086 0.962062 0.602696 0.106 Uiso 0.526(17) 1 calc R U P F 1
C42 C -0.0149(15) 0.8392(13) 0.5549(11) 0.084(4) Uani 0.526(17) 1 d D U P F 1
H42A H -0.042820 0.875156 0.513752 0.101 Uiso 0.526(17) 1 calc R U P F 1
H42B H -0.078413 0.836490 0.595053 0.101 Uiso 0.526(17) 1 calc R U P F 1
C43 C 0.0623(16) 0.7268(14) 0.5344(10) 0.080(3) Uani 0.526(17) 1 d D U P F 1
H43A H 0.020509 0.688011 0.523024 0.096 Uiso 0.526(17) 1 calc R U P F 1
H43B H 0.121066 0.729634 0.490751 0.096 Uiso 0.526(17) 1 calc R U P F 1
C44 C 0.3982(5) 0.1396(5) 0.6363(3) 0.0451(16) Uani 1 1 d . . . . .
H44 H 0.444326 0.076274 0.612232 0.054 Uiso 1 1 calc R U . . .
N7A N 0.2399(13) 0.4731(15) 0.8207(12) 0.074(3) Uani 0.563(15) 1 d D U P A 2
C3A C 0.1274(11) 0.1781(11) 0.9765(6) 0.048(2) Uani 0.56(3) 1 d D U P B 2
C4A C 0.0411(12) 0.1556(14) 1.0282(7) 0.057(3) Uani 0.56(3) 1 d D U P B 2
H4A H -0.028311 0.174369 1.019181 0.068 Uiso 0.56(3) 1 calc R U P B 2
C5A C 0.0573(14) 0.1054(16) 1.0933(8) 0.068(3) Uani 0.56(3) 1 d D U P B 2
H5A H -0.001708 0.092004 1.128550 0.081 Uiso 0.56(3) 1 calc R U P B 2
C6A C 0.1605(14) 0.0751(16) 1.1061(8) 0.063(3) Uani 0.56(3) 1 d D U P B 2
H6A H 0.170513 0.040677 1.150023 0.076 Uiso 0.56(3) 1 calc R U P B 2
C7A C 0.2486(13) 0.0944(13) 1.0558(7) 0.056(3) Uani 0.56(3) 1 d D U P B 2
H7A H 0.317802 0.074310 1.065367 0.067 Uiso 0.56(3) 1 calc R U P B 2
C8A C 0.2329(11) 0.1452(9) 0.9893(6) 0.051(3) Uani 0.56(3) 1 d D U P B 2
N2A N 0.5301(15) 0.2713(15) 0.9223(13) 0.102(3) Uani 0.522(19) 1 d D U P E 2
C10A C 0.4186(14) 0.2703(13) 0.9390(12) 0.093(4) Uani 0.522(19) 1 d D U P E 2
H10C H 0.376745 0.325560 0.910232 0.111 Uiso 0.522(19) 1 calc R U P E 2
H10D H 0.381398 0.285290 0.990164 0.111 Uiso 0.522(19) 1 calc R U P E 2
C11A C 0.6009(15) 0.2132(18) 0.9644(13) 0.119(4) Uani 0.522(19) 1 d D U P E 2
H11C H 0.605115 0.139125 0.967178 0.142 Uiso 0.522(19) 1 calc R U P E 2
H11D H 0.569294 0.240504 1.013512 0.142 Uiso 0.522(19) 1 calc R U P E 2
C12A C 0.7189(15) 0.2174(18) 0.9352(14) 0.129(4) Uani 0.522(19) 1 d D U P E 2
H12C H 0.762585 0.179165 0.968910 0.155 Uiso 0.522(19) 1 calc R U P E 2
H12D H 0.754584 0.182132 0.888690 0.155 Uiso 0.522(19) 1 calc R U P E 2
C13A C 0.7166(18) 0.3211(19) 0.9266(14) 0.136(4) Uani 0.522(19) 1 d D U P E 2
H13C H 0.792621 0.321509 0.909881 0.163 Uiso 0.522(19) 1 calc R U P E 2
H13D H 0.681601 0.355971 0.973319 0.163 Uiso 0.522(19) 1 calc R U P E 2
C14A C 0.6579(19) 0.3777(19) 0.8766(13) 0.143(4) Uani 0.522(19) 1 d D U P E 2
H14C H 0.700590 0.350576 0.828267 0.171 Uiso 0.522(19) 1 calc R U P E 2
H14D H 0.650276 0.452507 0.876277 0.171 Uiso 0.522(19) 1 calc R U P E 2
C15A C 0.5434(17) 0.3695(16) 0.8936(14) 0.126(4) Uani 0.522(19) 1 d D U P E 2
H15C H 0.492204 0.424838 0.927902 0.151 Uiso 0.522(19) 1 calc R U P E 2
H15D H 0.519908 0.386001 0.848961 0.151 Uiso 0.522(19) 1 calc R U P E 2
N5A N 0.1021(19) 0.6701(12) 0.6032(14) 0.065(3) Uani 0.474(17) 1 d D U P F 2
C38A C 0.1758(16) 0.5618(12) 0.5881(13) 0.066(4) Uani 0.474(17) 1 d D U P F 2
H38C H 0.220175 0.538921 0.622837 0.079 Uiso 0.474(17) 1 calc R U P F 2
H38D H 0.226756 0.560515 0.539854 0.079 Uiso 0.474(17) 1 calc R U P F 2
C39A C 0.1456(16) 0.7339(12) 0.6316(13) 0.081(3) Uani 0.474(17) 1 d D U P F 2
H39C H 0.210434 0.741834 0.594834 0.097 Uiso 0.474(17) 1 calc R U P F 2
H39D H 0.170492 0.696595 0.673491 0.097 Uiso 0.474(17) 1 calc R U P F 2
C40A C 0.0623(18) 0.8440(13) 0.6543(12) 0.085(4) Uani 0.474(17) 1 d D U P F 2
H40C H 0.006346 0.837178 0.698586 0.102 Uiso 0.474(17) 1 calc R U P F 2
H40D H 0.100756 0.886696 0.665117 0.102 Uiso 0.474(17) 1 calc R U P F 2
C41A C 0.0073(18) 0.8990(15) 0.5987(12) 0.089(4) Uani 0.474(17) 1 d D U P F 2
H41C H 0.061777 0.908627 0.554373 0.106 Uiso 0.474(17) 1 calc R U P F 2
H41D H -0.045987 0.968849 0.615243 0.106 Uiso 0.474(17) 1 calc R U P F 2
C42A C -0.0501(16) 0.8320(16) 0.5852(12) 0.087(4) Uani 0.474(17) 1 d D U P F 2
H42C H -0.090281 0.867563 0.549238 0.104 Uiso 0.474(17) 1 calc R U P F 2
H42D H -0.104396 0.823587 0.630006 0.104 Uiso 0.474(17) 1 calc R U P F 2
C43A C 0.0298(17) 0.7230(15) 0.5584(11) 0.078(4) Uani 0.474(17) 1 d D U P F 2
H43C H -0.012806 0.678903 0.556156 0.094 Uiso 0.474(17) 1 calc R U P F 2
H43D H 0.074595 0.730665 0.509288 0.094 Uiso 0.474(17) 1 calc R U P F 2
C17A C -0.0146(10) 0.3718(9) 0.7711(8) 0.051(3) Uani 0.45(3) 1 d D U P C 2
C19A C -0.1673(19) 0.5128(18) 0.7473(16) 0.075(4) Uani 0.45(3) 1 d D U P C 2
H19A H -0.218808 0.582155 0.753572 0.090 Uiso 0.45(3) 1 calc R U P C 2
C20A C -0.1764(18) 0.4475(18) 0.7027(13) 0.072(3) Uani 0.45(3) 1 d D U P C 2
H20A H -0.232744 0.475188 0.679017 0.086 Uiso 0.45(3) 1 calc R U P C 2
C21A C -0.1071(18) 0.3430(18) 0.6908(13) 0.066(3) Uani 0.45(3) 1 d D U P C 2
H21A H -0.117908 0.300292 0.661169 0.079 Uiso 0.45(3) 1 calc R U P C 2
C22A C -0.0193(19) 0.3019(14) 0.7243(13) 0.055(3) Uani 0.45(3) 1 d D U P C 2
C23A C -0.064(2) 0.5512(16) 0.8285(9) 0.082(4) Uani 0.45(3) 1 d D U P C 2
H23A H 0.014135 0.519305 0.829242 0.098 Uiso 0.45(3) 1 calc R U P C 2
C24A C -0.081(3) 0.6647(15) 0.7970(13) 0.091(6) Uani 0.45(3) 1 d D U P C 2
H24D H -0.031771 0.661723 0.748614 0.137 Uiso 0.45(3) 1 calc R U P C 2
H24E H -0.063859 0.704534 0.827330 0.137 Uiso 0.45(3) 1 calc R U P C 2
H24F H -0.156970 0.699227 0.795256 0.137 Uiso 0.45(3) 1 calc R U P C 2
C25A C -0.135(2) 0.552(2) 0.9084(9) 0.109(6) Uani 0.45(3) 1 d D U P C 2
H25D H -0.211629 0.567104 0.909574 0.163 Uiso 0.45(3) 1 calc R U P C 2
H25E H -0.130734 0.607003 0.934000 0.163 Uiso 0.45(3) 1 calc R U P C 2
H25F H -0.107041 0.483921 0.931407 0.163 Uiso 0.45(3) 1 calc R U P C 2
C26A C 0.0585(19) 0.1887(14) 0.7131(13) 0.054(3) Uani 0.45(3) 1 d D U P C 2
H26A H 0.127678 0.185277 0.722928 0.064 Uiso 0.45(3) 1 calc R U P C 2
C27A C 0.015(2) 0.109(2) 0.7663(17) 0.065(6) Uani 0.45(3) 1 d D U P C 2
H27D H -0.002209 0.130723 0.815478 0.098 Uiso 0.45(3) 1 calc R U P C 2
H27E H 0.070806 0.038936 0.759658 0.098 Uiso 0.45(3) 1 calc R U P C 2
H27F H -0.051706 0.107758 0.757245 0.098 Uiso 0.45(3) 1 calc R U P C 2
C28A C 0.091(2) 0.149(2) 0.6354(14) 0.064(5) Uani 0.45(3) 1 d D U P C 2
H28D H 0.026721 0.143853 0.625413 0.096 Uiso 0.45(3) 1 calc R U P C 2
H28E H 0.148919 0.080241 0.630787 0.096 Uiso 0.45(3) 1 calc R U P C 2
H28F H 0.117381 0.199108 0.601284 0.096 Uiso 0.45(3) 1 calc R U P C 2
C46A C 0.4306(10) -0.0189(8) 0.7719(6) 0.058(2) Uani 0.661(19) 1 d D U P D 2
C47A C 0.4976(11) -0.1040(10) 0.8054(8) 0.065(3) Uani 0.661(19) 1 d D U P D 2
H47A H 0.469086 -0.155029 0.832624 0.078 Uiso 0.661(19) 1 calc R U P D 2
C48A C 0.6068(12) -0.1132(11) 0.7986(8) 0.069(3) Uani 0.661(19) 1 d D U P D 2
H48A H 0.652271 -0.171931 0.819527 0.083 Uiso 0.661(19) 1 calc R U P D 2
C49A C 0.6478(11) -0.0374(11) 0.7615(9) 0.063(3) Uani 0.661(19) 1 d D U P D 2
H49A H 0.721277 -0.044944 0.758030 0.076 Uiso 0.661(19) 1 calc R U P D 2
C50A C 0.5841(9) 0.0515(11) 0.7286(9) 0.059(2) Uani 0.661(19) 1 d D U P D 2
C51A C 0.3142(10) -0.0141(11) 0.7753(7) 0.062(3) Uani 0.661(19) 1 d D U P D 2
H51A H 0.269414 0.061598 0.770675 0.074 Uiso 0.661(19) 1 calc R U P D 2
C52A C 0.3145(14) -0.0709(12) 0.7122(8) 0.074(4) Uani 0.661(19) 1 d D U P D 2
H52D H 0.327994 -0.029365 0.668080 0.111 Uiso 0.661(19) 1 calc R U P D 2
H52E H 0.243375 -0.079537 0.721149 0.111 Uiso 0.661(19) 1 calc R U P D 2
H52F H 0.372455 -0.140070 0.707325 0.111 Uiso 0.661(19) 1 calc R U P D 2
C53A C 0.2560(13) -0.0568(16) 0.8465(8) 0.075(5) Uani 0.661(19) 1 d D U P D 2
H53D H 0.297364 -0.131244 0.852668 0.112 Uiso 0.661(19) 1 calc R U P D 2
H53E H 0.181777 -0.048598 0.845876 0.112 Uiso 0.661(19) 1 calc R U P D 2
H53F H 0.252115 -0.017511 0.886274 0.112 Uiso 0.661(19) 1 calc R U P D 2
C54A C 0.6281(11) 0.1359(11) 0.6861(7) 0.075(3) Uani 0.661(19) 1 d D U P D 2
H54A H 0.563020 0.201906 0.689760 0.090 Uiso 0.661(19) 1 calc R U P D 2
C55A C 0.6772(14) 0.1103(13) 0.6030(7) 0.096(4) Uani 0.661(19) 1 d D U P D 2
H55D H 0.740673 0.045178 0.596386 0.145 Uiso 0.661(19) 1 calc R U P D 2
H55E H 0.699895 0.168024 0.576881 0.145 Uiso 0.661(19) 1 calc R U P D 2
H55F H 0.621084 0.102136 0.584705 0.145 Uiso 0.661(19) 1 calc R U P D 2
C56A C 0.7086(14) 0.1615(16) 0.7156(9) 0.108(4) Uani 0.661(19) 1 d D U P D 2
H56D H 0.674781 0.179897 0.765965 0.162 Uiso 0.661(19) 1 calc R U P D 2
H56E H 0.726597 0.220771 0.688226 0.162 Uiso 0.661(19) 1 calc R U P D 2
H56F H 0.775685 0.100093 0.711291 0.162 Uiso 0.661(19) 1 calc R U P D 2
C57A C 0.1642(15) 0.5036(17) 0.8889(12) 0.080(4) Uani 0.563(15) 1 d D U P A 2
H57A H 0.126606 0.457108 0.912443 0.096 Uiso 0.563(15) 1 calc R U P A 2
C58A C 0.1399(15) 0.5946(14) 0.9245(10) 0.093(4) Uani 0.563(15) 1 d D U P A 2
H58A H 0.088419 0.609332 0.970101 0.111 Uiso 0.563(15) 1 calc R U P A 2
C59A C 0.1956(16) 0.6640(14) 0.8896(9) 0.098(4) Uani 0.563(15) 1 d D U P A 2
H59A H 0.180019 0.727494 0.912016 0.118 Uiso 0.563(15) 1 calc R U P A 2
C60A C 0.2735(15) 0.6418(14) 0.8227(9) 0.090(3) Uani 0.563(15) 1 d D U P A 2
H60A H 0.305343 0.692017 0.797853 0.108 Uiso 0.563(15) 1 calc R U P A 2
C61A C 0.3027(15) 0.5440(17) 0.7938(10) 0.072(3) Uani 0.563(15) 1 d D U P A 2
C62A C 0.3835(15) 0.5179(15) 0.7220(10) 0.077(3) Uani 0.563(15) 1 d D U P A 2
C63A C 0.4481(14) 0.5817(14) 0.6862(9) 0.092(3) Uani 0.563(15) 1 d D U P A 2
H63A H 0.440799 0.642305 0.708633 0.110 Uiso 0.563(15) 1 calc R U P A 2
C64A C 0.5209(16) 0.5557(15) 0.619201 0.101(4) Uani 0.563(15) 1 d D U P A 2
H64A H 0.564245 0.597724 0.596591 0.122 Uiso 0.563(15) 1 calc R U P A 2
C65A C 0.5307(17) 0.4673(15) 0.5846(11) 0.093(4) Uani 0.563(15) 1 d D U P A 2
H65A H 0.579520 0.448612 0.538578 0.112 Uiso 0.563(15) 1 calc R U P A 2
C66A C 0.4675(18) 0.4104(15) 0.6200(13) 0.083(4) Uani 0.563(15) 1 d D U P A 2
H66A H 0.471001 0.353455 0.595339 0.099 Uiso 0.563(15) 1 calc R U P A 2
C67A C 0.400(2) 0.426(2) 0.6870(19) 0.068(3) Uani 0.563(15) 1 d D U P A 2

loop_
_atom_site_aniso_label
_atom_site_aniso_U_11
_atom_site_aniso_U_22
_atom_site_aniso_U_33
_atom_site_aniso_U_23
_atom_site_aniso_U_13
_atom_site_aniso_U_12
Y1 0.0429(4) 0.0418(4) 0.0404(4) 0.0013(3) -0.0102(3) -0.0154(3)
N7 0.065(5) 0.066(6) 0.087(5) 0.003(5) -0.014(4) -0.034(5)
C57 0.073(5) 0.070(7) 0.096(5) 0.006(6) -0.005(5) -0.038(5)
C58 0.085(6) 0.074(7) 0.106(6) 0.006(6) 0.013(5) -0.037(6)
C59 0.086(6) 0.076(7) 0.113(6) -0.004(6) 0.008(5) -0.037(6)
C60 0.083(6) 0.076(6) 0.106(6) -0.003(5) 0.000(5) -0.035(5)
C61 0.073(5) 0.068(5) 0.093(5) 0.001(5) -0.016(4) -0.033(5)
C62 0.073(6) 0.067(5) 0.089(5) -0.006(4) -0.023(5) -0.029(5)
C63 0.085(7) 0.079(6) 0.103(5) -0.014(5) -0.018(6) -0.024(6)
C64 0.089(7) 0.087(6) 0.108(6) -0.019(5) -0.016(7) -0.023(6)
C65 0.083(8) 0.085(6) 0.099(5) -0.019(5) -0.021(6) -0.021(6)
C66 0.073(7) 0.077(5) 0.086(5) -0.021(5) -0.028(6) -0.023(6)
C67 0.069(7) 0.071(5) 0.082(5) -0.014(5) -0.033(5) -0.025(6)
N1 0.045(3) 0.051(3) 0.051(3) 0.005(2) -0.017(3) -0.017(2)
C2 0.042(4) 0.050(4) 0.043(3) 0.010(3) -0.015(3) -0.013(3)
C3 0.054(4) 0.047(5) 0.046(4) 0.004(4) -0.010(4) -0.017(4)
C4 0.058(5) 0.052(6) 0.054(5) 0.008(5) -0.009(4) -0.018(5)
C5 0.068(5) 0.054(6) 0.059(5) 0.009(5) -0.005(5) -0.013(5)
C6 0.071(6) 0.054(6) 0.055(5) 0.009(5) -0.010(5) -0.009(5)
C7 0.066(5) 0.053(6) 0.051(5) 0.006(5) -0.016(4) -0.011(5)
C8 0.056(4) 0.049(5) 0.046(4) 0.004(4) -0.016(4) -0.015(4)
N3 0.043(3) 0.048(3) 0.050(3) 0.012(2) -0.020(2) -0.012(2)
C18 0.052(3) 0.068(4) 0.061(3) 0.021(3) -0.014(3) -0.012(3)
C17 0.041(4) 0.059(4) 0.052(4) 0.024(4) -0.018(4) -0.021(4)
C19 0.056(5) 0.073(6) 0.071(5) 0.023(5) -0.020(5) -0.001(5)
C20 0.053(5) 0.075(6) 0.072(5) 0.023(5) -0.027(5) -0.005(5)
C21 0.049(5) 0.068(6) 0.066(4) 0.020(5) -0.027(4) -0.019(5)
C22 0.043(5) 0.062(4) 0.060(4) 0.025(4) -0.025(4) -0.025(4)
C23 0.075(6) 0.072(6) 0.075(6) 0.002(5) -0.019(5) -0.008(5)
C24 0.091(11) 0.080(10) 0.102(9) 0.000(8) -0.018(9) -0.021(9)
C25 0.107(10) 0.085(11) 0.074(9) -0.009(8) -0.014(8) 0.006(9)
C26 0.044(6) 0.067(5) 0.066(5) 0.017(5) -0.031(5) -0.028(5)
C27 0.061(11) 0.067(9) 0.088(8) 0.023(7) -0.034(9) -0.021(8)
C28 0.054(10) 0.072(9) 0.082(8) 0.008(7) -0.031(8) -0.029(8)
N4 0.037(3) 0.032(3) 0.048(3) 0.007(2) -0.009(2) -0.009(2)
N6 0.046(3) 0.038(3) 0.043(3) 0.002(2) -0.019(2) -0.007(2)
C45 0.054(3) 0.044(3) 0.047(3) -0.007(3) -0.023(3) -0.003(3)
C46 0.064(5) 0.044(5) 0.062(5) 0.004(4) -0.032(4) -0.008(4)
C47 0.062(5) 0.055(5) 0.065(5) 0.008(4) -0.030(5) -0.005(5)
C48 0.060(6) 0.060(5) 0.067(5) 0.008(5) -0.030(5) -0.005(5)
C49 0.058(5) 0.063(6) 0.065(5) 0.003(5) -0.030(5) -0.006(5)
C50 0.055(4) 0.062(5) 0.064(5) -0.001(4) -0.025(4) -0.009(4)
C51 0.074(6) 0.041(6) 0.071(6) 0.014(5) -0.035(5) -0.010(5)
C52 0.089(11) 0.057(11) 0.079(11) 0.035(10) -0.057(9) -0.016(10)
C53 0.075(11) 0.050(10) 0.084(11) 0.016(10) -0.039(10) -0.020(10)
C54 0.060(5) 0.077(5) 0.083(5) 0.000(5) -0.023(5) -0.018(5)
C55 0.079(11) 0.110(10) 0.093(10) 0.012(9) -0.010(9) -0.023(10)
C56 0.086(10) 0.091(10) 0.114(10) -0.018(9) -0.026(9) -0.026(9)
C1 0.053(4) 0.049(4) 0.043(4) 0.003(3) -0.014(3) -0.020(3)
C9 0.056(4) 0.096(5) 0.073(5) -0.009(4) -0.026(4) -0.032(4)
N2 0.076(5) 0.131(5) 0.120(7) -0.023(5) -0.025(5) -0.058(5)
C10 0.074(5) 0.129(6) 0.103(7) -0.021(5) -0.023(6) -0.052(5)
C11 0.092(6) 0.139(7) 0.132(8) -0.013(6) -0.021(6) -0.049(6)
C12 0.097(6) 0.147(7) 0.147(9) -0.016(7) -0.017(6) -0.042(6)
C13 0.096(7) 0.144(8) 0.156(9) -0.019(7) -0.009(6) -0.054(6)
C14 0.098(7) 0.146(7) 0.151(8) -0.011(7) 0.000(6) -0.051(6)
C15 0.087(6) 0.142(7) 0.133(8) -0.013(7) -0.009(6) -0.046(6)
C16 0.037(4) 0.050(4) 0.055(4) 0.006(3) -0.008(3) -0.014(3)
C29 0.041(4) 0.047(4) 0.049(4) 0.009(3) -0.013(3) -0.019(3)
C30 0.051(4) 0.033(4) 0.040(4) -0.002(3) -0.015(3) -0.013(3)
C31 0.060(4) 0.038(4) 0.050(4) -0.001(3) -0.015(3) -0.016(3)
C32 0.099(6) 0.052(5) 0.055(5) -0.003(4) -0.039(4) 0.003(4)
C33 0.126(7) 0.064(5) 0.059(5) -0.011(4) -0.044(5) 0.002(5)
C34 0.125(7) 0.074(6) 0.056(5) 0.011(4) -0.052(5) -0.027(5)
C35 0.082(5) 0.050(4) 0.059(5) 0.008(4) -0.036(4) -0.014(4)
C36 0.055(4) 0.042(4) 0.044(4) 0.002(3) -0.019(3) -0.019(3)
C37 0.052(4) 0.042(4) 0.055(4) 0.009(3) -0.019(3) -0.011(3)
N5 0.068(5) 0.044(4) 0.080(6) 0.002(4) -0.025(5) -0.016(4)
C38 0.065(5) 0.044(5) 0.073(7) 0.004(5) -0.019(5) -0.010(4)
C39 0.080(6) 0.056(5) 0.098(7) -0.006(5) -0.019(5) -0.018(5)
C40 0.087(7) 0.059(5) 0.105(8) -0.007(5) -0.017(6) -0.021(5)
C41 0.090(7) 0.055(5) 0.102(8) 0.004(5) -0.012(6) -0.018(5)
C42 0.087(7) 0.058(5) 0.093(8) 0.001(6) -0.020(6) -0.011(5)
C43 0.084(6) 0.057(5) 0.084(7) 0.003(5) -0.021(5) -0.009(5)
C44 0.049(4) 0.035(4) 0.046(4) 0.001(3) -0.014(3) -0.007(3)
N7A 0.074(7) 0.071(4) 0.086(5) -0.013(4) -0.025(5) -0.028(5)
C3A 0.051(4) 0.044(4) 0.045(4) 0.005(4) -0.010(4) -0.018(4)
C4A 0.056(5) 0.051(6) 0.055(5) 0.008(5) -0.008(4) -0.018(5)
C5A 0.067(5) 0.058(6) 0.061(5) 0.009(5) -0.004(4) -0.015(5)
C6A 0.072(5) 0.053(6) 0.052(5) 0.006(5) -0.015(4) -0.011(5)
C7A 0.064(5) 0.048(5) 0.050(5) 0.002(4) -0.019(4) -0.012(4)
C8A 0.057(4) 0.047(4) 0.045(4) 0.002(4) -0.016(4) -0.015(4)
N2A 0.079(5) 0.130(5) 0.119(7) -0.024(5) -0.023(5) -0.059(5)
C10A 0.071(5) 0.122(6) 0.104(7) -0.017(5) -0.029(5) -0.047(5)
C11A 0.090(6) 0.137(7) 0.132(8) -0.016(6) -0.017(6) -0.049(6)
C12A 0.093(6) 0.142(7) 0.149(8) -0.021(7) -0.015(6) -0.045(6)
C13A 0.091(7) 0.149(8) 0.156(9) -0.014(7) -0.001(6) -0.051(6)
C14A 0.101(7) 0.151(8) 0.151(9) -0.006(7) 0.010(7) -0.049(6)
C15A 0.092(6) 0.147(7) 0.137(8) -0.012(6) -0.017(6) -0.048(6)
N5A 0.069(5) 0.045(4) 0.080(6) 0.003(4) -0.025(5) -0.015(4)
C38A 0.065(5) 0.045(5) 0.077(7) 0.005(5) -0.021(5) -0.008(4)
C39A 0.080(6) 0.056(5) 0.096(7) -0.004(5) -0.019(6) -0.015(5)
C40A 0.087(7) 0.059(5) 0.100(8) -0.010(6) -0.016(6) -0.020(5)
C41A 0.088(7) 0.056(5) 0.103(8) -0.002(6) -0.011(6) -0.016(5)
C42A 0.085(7) 0.057(5) 0.099(8) 0.002(6) -0.016(6) -0.011(5)
C43A 0.082(6) 0.056(5) 0.087(7) -0.001(5) -0.024(6) -0.013(5)
C17A 0.041(4) 0.059(5) 0.053(4) 0.024(4) -0.018(4) -0.021(4)
C19A 0.057(5) 0.073(6) 0.072(6) 0.022(5) -0.020(5) -0.001(5)
C20A 0.051(5) 0.077(6) 0.072(5) 0.025(5) -0.025(5) -0.006(5)
C21A 0.049(5) 0.073(6) 0.068(5) 0.025(5) -0.025(5) -0.014(5)
C22A 0.044(5) 0.063(4) 0.060(4) 0.025(4) -0.024(4) -0.024(4)
C23A 0.076(6) 0.073(6) 0.076(6) 0.004(5) -0.017(5) -0.007(5)
C24A 0.081(11) 0.069(10) 0.096(10) 0.004(9) -0.009(10) -0.007(9)
C25A 0.108(11) 0.100(11) 0.073(9) -0.009(9) -0.017(9) 0.011(10)
C26A 0.047(6) 0.064(5) 0.064(5) 0.018(5) -0.032(5) -0.028(5)
C27A 0.050(11) 0.069(10) 0.083(9) 0.028(8) -0.030(9) -0.027(8)
C28A 0.055(12) 0.075(10) 0.085(9) 0.016(8) -0.042(9) -0.035(9)
C46A 0.065(5) 0.043(4) 0.061(4) 0.003(3) -0.029(4) -0.006(4)
C47A 0.064(5) 0.055(4) 0.066(4) 0.012(4) -0.027(4) -0.005(4)
C48A 0.061(5) 0.063(5) 0.068(5) 0.009(4) -0.028(5) -0.001(5)
C49A 0.056(4) 0.064(5) 0.066(5) 0.003(4) -0.031(4) -0.007(4)
C50A 0.053(4) 0.060(4) 0.060(4) -0.003(4) -0.024(3) -0.008(4)
C51A 0.073(5) 0.041(5) 0.072(5) 0.015(4) -0.033(4) -0.015(4)
C52A 0.092(9) 0.057(8) 0.083(8) 0.030(6) -0.052(6) -0.025(7)
C53A 0.082(9) 0.058(8) 0.087(9) 0.022(7) -0.034(7) -0.026(7)
C54A 0.056(4) 0.080(5) 0.087(4) -0.001(4) -0.025(4) -0.015(4)
C55A 0.065(8) 0.118(8) 0.096(7) 0.014(6) -0.018(6) -0.029(7)
C56A 0.077(8) 0.113(9) 0.141(8) -0.015(8) -0.026(7) -0.040(7)
C57A 0.078(7) 0.079(5) 0.088(5) -0.021(4) -0.028(6) -0.019(6)
C58A 0.085(7) 0.088(5) 0.099(5) -0.024(5) -0.024(6) -0.017(6)
C59A 0.088(7) 0.086(6) 0.110(5) -0.023(5) -0.018(6) -0.018(6)
C60A 0.087(7) 0.077(5) 0.102(5) -0.014(5) -0.017(6) -0.027(5)
C61A 0.074(6) 0.064(4) 0.087(4) -0.009(4) -0.024(5) -0.031(4)
C62A 0.072(5) 0.068(5) 0.093(5) 0.001(4) -0.017(4) -0.031(4)
C63A 0.082(6) 0.074(6) 0.110(6) -0.005(5) -0.004(5) -0.034(5)
C64A 0.087(6) 0.079(7) 0.117(6) 0.002(6) 0.010(5) -0.037(6)
C65A 0.086(5) 0.073(7) 0.107(5) 0.002(5) 0.007(5) -0.039(6)
C66A 0.072(5) 0.071(7) 0.097(5) 0.010(5) -0.003(4) -0.036(5)
C67A 0.064(5) 0.063(6) 0.085(5) 0.003(5) -0.014(4) -0.037(5)

loop_
_atom_type_symbol
_atom_type_description
_atom_type_scat_dispersion_real
_atom_type_scat_dispersion_imag
_atom_type_scat_source
C C 0.0033 0.0016 'International Tables Vol C Tables 4.2.6.8 and 6.1.1.4'
H H 0.0000 0.0000 'International Tables Vol C Tables 4.2.6.8 and 6.1.1.4'
N N 0.0061 0.0033 'International Tables Vol C Tables 4.2.6.8 and 6.1.1.4'
Y Y -2.7962 3.5667 'International Tables Vol C Tables 4.2.6.8 and 6.1.1.4'

loop_
_geom_angle_atom_site_label_1
_geom_angle_atom_site_label_2
_geom_angle_atom_site_label_3
_geom_angle
_geom_angle_site_symmetry_1
_geom_angle_site_symmetry_3
_geom_angle_publ_flag
N7 Y1 C67 66.5(7) . . ?
N7 Y1 N3 146.6(4) . . ?
N7 Y1 N6 92.5(8) . . ?
N7 Y1 C1 133.7(6) . . ?
N7 Y1 C29 81.3(8) . . ?
N3 Y1 C67 100.1(7) . . ?
N3 Y1 C1 71.47(18) . . ?
N3 Y1 C29 86.70(17) . . ?
N3 Y1 C67A 145.0(5) . . ?
N6 Y1 C67 141.8(6) . . ?
N6 Y1 N3 113.05(16) . . ?
N6 Y1 C1 86.98(17) . . ?
N6 Y1 C29 71.66(18) . . ?
N6 Y1 C67A 95.0(7) . . ?
C1 Y1 C67 86.0(7) . . ?
C1 Y1 C67A 133.2(6) . . ?
C29 Y1 C67 130.8(7) . . ?
C29 Y1 C1 140.66(19) . . ?
C29 Y1 C67A 82.5(7) . . ?
N7A Y1 N3 93.1(5) . . ?
N7A Y1 N6 149.2(3) . . ?
N7A Y1 C1 86.4(5) . . ?
N7A Y1 C29 128.2(4) . . ?
N7A Y1 C67A 68.6(6) . . ?
C57 N7 Y1 122.4(19) . . ?
C61 N7 Y1 126(2) . . ?
C61 N7 C57 112(2) . . ?
N7 C57 H57 116.8 . . ?
C58 C57 N7 126(2) . . ?
C58 C57 H57 116.8 . . ?
C57 C58 H58 121.9 . . ?
C57 C58 C59 116.2(19) . . ?
C59 C58 H58 121.9 . . ?
C58 C59 H59 119.4 . . ?
C58 C59 C60 121.2(19) . . ?
C60 C59 H59 119.4 . . ?
C59 C60 H60 121.0 . . ?
C61 C60 C59 117.9(19) . . ?
C61 C60 H60 121.0 . . ?
N7 C61 C60 126(2) . . ?
N7 C61 C62 113(3) . . ?
C60 C61 C62 121(2) . . ?
C63 C62 C61 123(2) . . ?
C63 C62 C67 116.7(19) . . ?
C67 C62 C61 120(3) . . ?
C62 C63 H63 121.5 . . ?
C64 C63 C62 117.0(17) . . ?
C64 C63 H63 121.5 . . ?
C63 C64 H64 117.4 . . ?
C63 C64 C65 125.3(19) . . ?
C65 C64 H64 117.4 . . ?
C64 C65 H65 121.2 . . ?
C66 C65 C64 118(2) . . ?
C66 C65 H65 121.2 . . ?
C65 C66 H66 120.1 . . ?
C65 C66 C67 120(2) . . ?
C67 C66 H66 120.1 . . ?
C62 C67 Y1 115(2) . . ?
C66 C67 Y1 122.3(19) . . ?
C66 C67 C62 123(2) . . ?
C8 N1 C9 125.5(8) . . ?
C1 N1 C8 111.9(8) . . ?
C1 N1 C9 122.6(5) . . ?
C1 N1 C8A 111.3(7) . . ?
C8A N1 C9 125.5(7) . . ?
C1 C2 C3 109.1(8) . . ?
C1 C2 C16 121.7(5) . . ?
C1 C2 C3A 110.0(7) . . ?
C16 C2 C3 129.1(9) . . ?
C16 C2 C3A 127.7(7) . . ?
C4 C3 C2 136.4(13) . . ?
C4 C3 C8 118.2(11) . . ?
C8 C3 C2 105.4(11) . . ?
C3 C4 H4 120.3 . . ?
C3 C4 C5 119.4(14) . . ?
C5 C4 H4 120.3 . . ?
C4 C5 H5 119.3 . . ?
C4 C5 C6 121.3(14) . . ?
C6 C5 H5 119.3 . . ?
C5 C6 H6 119.2 . . ?
C7 C6 C5 121.5(14) . . ?
C7 C6 H6 119.2 . . ?
C6 C7 H7 121.8 . . ?
C6 C7 C8 116.3(14) . . ?
C8 C7 H7 121.8 . . ?
N1 C8 C3 107.9(11) . . ?
N1 C8 C7 129.0(13) . . ?
C7 C8 C3 123.1(12) . . ?
C17 N3 Y1 129.3(3) . . ?
C16 N3 Y1 112.8(4) . . ?
C16 N3 C17 117.9(5) . . ?
C16 N3 C17A 117.0(8) . . ?
C17A N3 Y1 130.1(7) . . ?
C17 C18 C19 121.4(11) . . ?
C17 C18 C23 122.0(10) . . ?
C19 C18 C23 116.5(12) . . ?
C17A C18 C23A 123.5(12) . . ?
C19A C18 C17A 111.5(12) . . ?
C19A C18 C23A 124.9(13) . . ?
C18 C17 N3 119.5(9) . . ?
C18 C17 C22 119.2(9) . . ?
C22 C17 N3 121.4(9) . . ?
C18 C19 H19 119.9 . . ?
C20 C19 C18 120.3(13) . . ?
C20 C19 H19 119.9 . . ?
C19 C20 H20 120.5 . . ?
C19 C20 C21 119.0(13) . . ?
C21 C20 H20 120.5 . . ?
C20 C21 H21 118.3 . . ?
C20 C21 C22 123.5(12) . . ?
C22 C21 H21 118.3 . . ?
C17 C22 C21 116.6(11) . . ?
C17 C22 C26 121.3(11) . . ?
C21 C22 C26 122.0(11) . . ?
C18 C23 H23 108.0 . . ?
C18 C23 C24 110.9(12) . . ?
C18 C23 C25 112.0(13) . . ?
C24 C23 H23 108.0 . . ?
C24 C23 C25 109.7(13) . . ?
C25 C23 H23 108.0 . . ?
C23 C24 H24A 109.5 . . ?
C23 C24 H24B 109.5 . . ?
C23 C24 H24C 109.5 . . ?
H24A C24 H24B 109.5 . . ?
H24A C24 H24C 109.5 . . ?
H24B C24 H24C 109.5 . . ?
C23 C25 H25A 109.5 . . ?
C23 C25 H25B 109.5 . . ?
C23 C25 H25C 109.5 . . ?
H25A C25 H25B 109.5 . . ?
H25A C25 H25C 109.5 . . ?
H25B C25 H25C 109.5 . . ?
C22 C26 H26 107.8 . . ?
C22 C26 C27 111.1(12) . . ?
C22 C26 C28 112.6(11) . . ?
C27 C26 H26 107.8 . . ?
C28 C26 H26 107.8 . . ?
C28 C26 C27 109.5(13) . . ?
C26 C27 H27A 109.5 . . ?
C26 C27 H27B 109.5 . . ?
C26 C27 H27C 109.5 . . ?
H27A C27 H27B 109.5 . . ?
H27A C27 H27C 109.5 . . ?
H27B C27 H27C 109.5 . . ?
C26 C28 H28A 109.5 . . ?
C26 C28 H28B 109.5 . . ?
C26 C28 H28C 109.5 . . ?
H28A C28 H28B 109.5 . . ?
H28A C28 H28C 109.5 . . ?
H28B C28 H28C 109.5 . . ?
C29 N4 C36 111.3(5) . . ?
C29 N4 C37 124.1(5) . . ?
C36 N4 C37 124.3(5) . . ?
C45 N6 Y1 129.3(3) . . ?
C44 N6 Y1 113.2(4) . . ?
C44 N6 C45 117.6(4) . . ?
C46 C45 N6 125.8(10) . . ?
C46 C45 C50 120.2(12) . . ?
C50 C45 N6 114.0(10) . . ?
C46A C45 N6 116.5(7) . . ?
C50A C45 N6 122.6(7) . . ?
C50A C45 C46A 120.9(8) . . ?
C45 C46 C51 119.7(15) . . ?
C47 C46 C45 117.6(15) . . ?
C47 C46 C51 122.7(15) . . ?
C46 C47 H47 119.3 . . ?
C48 C47 C46 121.4(17) . . ?
C48 C47 H47 119.3 . . ?
C47 C48 H48 119.5 . . ?
C49 C48 C47 120.9(18) . . ?
C49 C48 H48 119.5 . . ?
C48 C49 H49 120.0 . . ?
C48 C49 C50 120.1(18) . . ?
C50 C49 H49 120.0 . . ?
C45 C50 C54 123.8(15) . . ?
C49 C50 C45 119.9(15) . . ?
C49 C50 C54 116.4(15) . . ?
C46 C51 H51 108.8 . . ?
C46 C51 C52 109.2(17) . . ?
C46 C51 C53 112.6(16) . . ?
C52 C51 H51 108.8 . . ?
C53 C51 H51 108.8 . . ?
C53 C51 C52 108.7(17) . . ?
C51 C52 H52A 109.5 . . ?
C51 C52 H52B 109.5 . . ?
C51 C52 H52C 109.5 . . ?
H52A C52 H52B 109.5 . . ?
H52A C52 H52C 109.5 . . ?
H52B C52 H52C 109.5 . . ?
C51 C53 H53A 109.5 . . ?
C51 C53 H53B 109.5 . . ?
C51 C53 H53C 109.5 . . ?
H53A C53 H53B 109.5 . . ?
H53A C53 H53C 109.5 . . ?
H53B C53 H53C 109.5 . . ?
C50 C54 H54 109.2 . . ?
C50 C54 C55 109.6(18) . . ?
C50 C54 C56 112.1(18) . . ?
C55 C54 H54 109.2 . . ?
C56 C54 H54 109.2 . . ?
C56 C54 C55 107.5(18) . . ?
C54 C55 H55A 109.5 . . ?
C54 C55 H55B 109.5 . . ?
C54 C55 H55C 109.5 . . ?
H55A C55 H55B 109.5 . . ?
H55A C55 H55C 109.5 . . ?
H55B C55 H55C 109.5 . . ?
C54 C56 H56A 109.5 . . ?
C54 C56 H56B 109.5 . . ?
C54 C56 H56C 109.5 . . ?
H56A C56 H56B 109.5 . . ?
H56A C56 H56C 109.5 . . ?
H56B C56 H56C 109.5 . . ?
N1 C1 Y1 145.0(4) . . ?
N1 C1 C2 105.3(5) . . ?
C2 C1 Y1 109.7(4) . . ?
N1 C9 H9AA 109.2 . . ?
N1 C9 H9AB 109.2 . . ?
N1 C9 H9BC 110.5 . . ?
N1 C9 H9BD 110.5 . . ?
N1 C9 C10 112.2(9) . . ?
N1 C9 C10A 106.2(8) . . ?
H9AA C9 H9AB 107.9 . . ?
H9BC C9 H9BD 108.7 . . ?
C10 C9 H9AA 109.2 . . ?
C10 C9 H9AB 109.2 . . ?
C10A C9 H9BC 110.5 . . ?
C10A C9 H9BD 110.5 . . ?
C10 N2 C15 112.3(16) . . ?
C11 N2 C10 104.5(16) . . ?
C11 N2 C15 99.1(16) . . ?
C9 C10 H10A 108.8 . . ?
C9 C10 H10B 108.8 . . ?
N2 C10 C9 113.9(14) . . ?
N2 C10 H10A 108.8 . . ?
N2 C10 H10B 108.8 . . ?
H10A C10 H10B 107.7 . . ?
N2 C11 H11A 109.0 . . ?
N2 C11 H11B 109.0 . . ?
N2 C11 C12 112.9(15) . . ?
H11A C11 H11B 107.8 . . ?
C12 C11 H11A 109.0 . . ?
C12 C11 H11B 109.0 . . ?
C11 C12 H12A 110.1 . . ?
C11 C12 H12B 110.1 . . ?
H12A C12 H12B 108.4 . . ?
C13 C12 C11 108.1(16) . . ?
C13 C12 H12A 110.1 . . ?
C13 C12 H12B 110.1 . . ?
C12 C13 H13A 107.1 . . ?
C12 C13 H13B 107.1 . . ?
C12 C13 C14 120.8(19) . . ?
H13A C13 H13B 106.8 . . ?
C14 C13 H13A 107.1 . . ?
C14 C13 H13B 107.1 . . ?
C13 C14 H14A 109.7 . . ?
C13 C14 H14B 109.7 . . ?
C13 C14 C15 110.0(16) . . ?
H14A C14 H14B 108.2 . . ?
C15 C14 H14A 109.7 . . ?
C15 C14 H14B 109.7 . . ?
N2 C15 C14 111.0(15) . . ?
N2 C15 H15A 109.4 . . ?
N2 C15 H15B 109.4 . . ?
C14 C15 H15A 109.4 . . ?
C14 C15 H15B 109.4 . . ?
H15A C15 H15B 108.0 . . ?
C2 C16 H16 117.9 . . ?
N3 C16 C2 124.3(6) . . ?
N3 C16 H16 117.9 . . ?
N4 C29 Y1 144.2(4) . . ?
N4 C29 C30 106.2(5) . . ?
C30 C29 Y1 109.1(4) . . ?
C29 C30 C31 109.4(5) . . ?
C29 C30 C44 122.7(5) . . ?
C44 C30 C31 127.9(5) . . ?
C32 C31 C30 134.7(6) . . ?
C32 C31 C36 119.5(6) . . ?
C36 C31 C30 105.8(5) . . ?
C31 C32 H32 120.3 . . ?
C31 C32 C33 119.4(6) . . ?
C33 C32 H32 120.3 . . ?
C32 C33 H33 120.0 . . ?
C32 C33 C34 120.1(7) . . ?
C34 C33 H33 120.0 . . ?
C33 C34 H34 119.1 . . ?
C35 C34 C33 121.9(6) . . ?
C35 C34 H34 119.1 . . ?
C34 C35 H35 121.4 . . ?
C34 C35 C36 117.1(6) . . ?
C36 C35 H35 121.4 . . ?
C31 C36 N4 107.4(5) . . ?
C35 C36 N4 130.6(6) . . ?
C35 C36 C31 122.0(6) . . ?
N4 C37 H37A 109.9 . . ?
N4 C37 H37B 109.9 . . ?
N4 C37 H37C 109.3 . . ?
N4 C37 H37D 109.3 . . ?
N4 C37 C38 108.9(8) . . ?
N4 C37 C38A 111.4(9) . . ?
H37A C37 H37B 108.3 . . ?
H37C C37 H37D 108.0 . . ?
C38 C37 H37A 109.9 . . ?
C38 C37 H37B 109.9 . . ?
C38A C37 H37C 109.3 . . ?
C38A C37 H37D 109.3 . . ?
C39 N5 C38 109.7(13) . . ?
C43 N5 C38 107.5(13) . . ?
C43 N5 C39 100.7(13) . . ?
C37 C38 H38A 109.0 . . ?
C37 C38 H38B 109.0 . . ?
N5 C38 C37 112.7(11) . . ?
N5 C38 H38A 109.0 . . ?
N5 C38 H38B 109.0 . . ?
H38A C38 H38B 107.8 . . ?
N5 C39 H39A 109.7 . . ?
N5 C39 H39B 109.7 . . ?
N5 C39 C40 109.7(11) . . ?
H39A C39 H39B 108.2 . . ?
C40 C39 H39A 109.7 . . ?
C40 C39 H39B 109.7 . . ?
C39 C40 H40A 109.1 . . ?
C39 C40 H40B 109.1 . . ?
H40A C40 H40B 107.8 . . ?
C41 C40 C39 112.6(12) . . ?
C41 C40 H40A 109.1 . . ?
C41 C40 H40B 109.1 . . ?
C40 C41 H41A 108.8 . . ?
C40 C41 H41B 108.8 . . ?
C40 C41 C42 113.8(12) . . ?
H41A C41 H41B 107.7 . . ?
C42 C41 H41A 108.8 . . ?
C42 C41 H41B 108.8 . . ?
C41 C42 H42A 109.2 . . ?
C41 C42 H42B 109.2 . . ?
C41 C42 C43 111.9(12) . . ?
H42A C42 H42B 107.9 . . ?
C43 C42 H42A 109.2 . . ?
C43 C42 H42B 109.2 . . ?
N5 C43 C42 112.9(11) . . ?
N5 C43 H43A 109.0 . . ?
N5 C43 H43B 109.0 . . ?
C42 C43 H43A 109.0 . . ?
C42 C43 H43B 109.0 . . ?
H43A C43 H43B 107.8 . . ?
N6 C44 C30 123.1(5) . . ?
N6 C44 H44 118.5 . . ?
C30 C44 H44 118.5 . . ?
C57A N7A Y1 126.5(13) . . ?
C57A N7A C61A 111.6(17) . . ?
C61A N7A Y1 121.8(14) . . ?
C4A C3A C2 135.7(11) . . ?
C4A C3A C8A 119.3(9) . . ?
C8A C3A C2 104.8(9) . . ?
C3A C4A H4A 119.9 . . ?
C5A C4A C3A 120.2(11) . . ?
C5A C4A H4A 119.9 . . ?
C4A C5A H5A 120.0 . . ?
C6A C5A C4A 120.1(11) . . ?
C6A C5A H5A 120.0 . . ?
C5A C6A H6A 119.2 . . ?
C7A C6A C5A 121.5(11) . . ?
C7A C6A H6A 119.2 . . ?
C6A C7A H7A 120.6 . . ?
C6A C7A C8A 118.7(11) . . ?
C8A C7A H7A 120.6 . . ?
N1 C8A C3A 108.4(9) . . ?
N1 C8A C7A 131.5(11) . . ?
C3A C8A C7A 120.1(10) . . ?
C11A N2A C10A 121.1(15) . . ?
C11A N2A C15A 114.9(14) . . ?
C15A N2A C10A 115.1(14) . . ?
C9 C10A H10C 109.7 . . ?
C9 C10A H10D 109.7 . . ?
N2A C10A C9 109.8(12) . . ?
N2A C10A H10C 109.7 . . ?
N2A C10A H10D 109.7 . . ?
H10C C10A H10D 108.2 . . ?
N2A C11A H11C 108.8 . . ?
N2A C11A H11D 108.8 . . ?
N2A C11A C12A 113.7(14) . . ?
H11C C11A H11D 107.7 . . ?
C12A C11A H11C 108.8 . . ?
C12A C11A H11D 108.8 . . ?
C11A C12A H12C 109.5 . . ?
C11A C12A H12D 109.5 . . ?
H12C C12A H12D 108.0 . . ?
C13A C12A C11A 110.9(15) . . ?
C13A C12A H12C 109.5 . . ?
C13A C12A H12D 109.5 . . ?
C12A C13A H13C 109.4 . . ?
C12A C13A H13D 109.4 . . ?
C12A C13A C14A 111.3(18) . . ?
H13C C13A H13D 108.0 . . ?
C14A C13A H13C 109.4 . . ?
C14A C13A H13D 109.4 . . ?
C13A C14A H14C 109.0 . . ?
C13A C14A H14D 109.0 . . ?
C13A C14A C15A 112.9(15) . . ?
H14C C14A H14D 107.8 . . ?
C15A C14A H14C 109.0 . . ?
C15A C14A H14D 109.0 . . ?
N2A C15A C14A 118.2(14) . . ?
N2A C15A H15C 107.8 . . ?
N2A C15A H15D 107.8 . . ?
C14A C15A H15C 107.8 . . ?
C14A C15A H15D 107.8 . . ?
H15C C15A H15D 107.1 . . ?
C39A N5A C38A 114.7(13) . . ?
C43A N5A C38A 119.3(14) . . ?
C43A N5A C39A 117.2(13) . . ?
C37 C38A H38C 108.4 . . ?
C37 C38A H38D 108.4 . . ?
N5A C38A C37 115.4(13) . . ?
N5A C38A H38C 108.4 . . ?
N5A C38A H38D 108.4 . . ?
H38C C38A H38D 107.5 . . ?
N5A C39A H39C 108.8 . . ?
N5A C39A H39D 108.8 . . ?
N5A C39A C40A 113.7(12) . . ?
H39C C39A H39D 107.7 . . ?
C40A C39A H39C 108.8 . . ?
C40A C39A H39D 108.8 . . ?
C39A C40A H40C 109.1 . . ?
C39A C40A H40D 109.1 . . ?
H40C C40A H40D 107.8 . . ?
C41A C40A C39A 112.6(13) . . ?
C41A C40A H40C 109.1 . . ?
C41A C40A H40D 109.1 . . ?
C40A C41A H41C 110.4 . . ?
C40A C41A H41D 110.4 . . ?
C40A C41A C42A 106.8(14) . . ?
H41C C41A H41D 108.6 . . ?
C42A C41A H41C 110.4 . . ?
C42A C41A H41D 110.4 . . ?
C41A C42A H42C 109.2 . . ?
C41A C42A H42D 109.2 . . ?
C41A C42A C43A 112.2(13) . . ?
H42C C42A H42D 107.9 . . ?
C43A C42A H42C 109.2 . . ?
C43A C42A H42D 109.2 . . ?
N5A C43A C42A 113.2(12) . . ?
N5A C43A H43C 108.9 . . ?
N5A C43A H43D 108.9 . . ?
C42A C43A H43C 108.9 . . ?
C42A C43A H43D 108.9 . . ?
H43C C43A H43D 107.8 . . ?
C18 C17A N3 118.5(10) . . ?
C22A C17A N3 113.9(10) . . ?
C22A C17A C18 127.4(11) . . ?
C18 C19A H19A 118.5 . . ?
C20A C19A C18 123.1(15) . . ?
C20A C19A H19A 118.5 . . ?
C19A C20A H20A 118.2 . . ?
C19A C20A C21A 123.6(15) . . ?
C21A C20A H20A 118.2 . . ?
C20A C21A H21A 120.8 . . ?
C20A C21A C22A 118.5(14) . . ?
C22A C21A H21A 120.8 . . ?
C17A C22A C26A 123.4(13) . . ?
C21A C22A C17A 115.8(13) . . ?
C21A C22A C26A 120.6(13) . . ?
C18 C23A H23A 106.6 . . ?
C18 C23A C24A 114.4(16) . . ?
C18 C23A C25A 110.9(14) . . ?
C24A C23A H23A 106.6 . . ?
C24A C23A C25A 111.2(16) . . ?
C25A C23A H23A 106.6 . . ?
C23A C24A H24D 109.5 . . ?
C23A C24A H24E 109.5 . . ?
C23A C24A H24F 109.5 . . ?
H24D C24A H24E 109.5 . . ?
H24D C24A H24F 109.5 . . ?
H24E C24A H24F 109.5 . . ?
C23A C25A H25D 109.5 . . ?
C23A C25A H25E 109.5 . . ?
C23A C25A H25F 109.5 . . ?
H25D C25A H25E 109.5 . . ?
H25D C25A H25F 109.5 . . ?
H25E C25A H25F 109.5 . . ?
C22A C26A H26A 106.7 . . ?
C22A C26A C27A 113.1(14) . . ?
C22A C26A C28A 114.5(14) . . ?
C27A C26A H26A 106.7 . . ?
C27A C26A C28A 108.5(15) . . ?
C28A C26A H26A 106.7 . . ?
C26A C27A H27D 109.5 . . ?
C26A C27A H27E 109.5 . . ?
C26A C27A H27F 109.5 . . ?
H27D C27A H27E 109.5 . . ?
H27D C27A H27F 109.5 . . ?
H27E C27A H27F 109.5 . . ?
C26A C28A H28D 109.5 . . ?
C26A C28A H28E 109.5 . . ?
C26A C28A H28F 109.5 . . ?
H28D C28A H28E 109.5 . . ?
H28D C28A H28F 109.5 . . ?
H28E C28A H28F 109.5 . . ?
C45 C46A C51A 121.9(8) . . ?
C47A C46A C45 118.5(9) . . ?
C47A C46A C51A 119.6(9) . . ?
C46A C47A H47A 119.9 . . ?
C48A C47A C46A 120.2(10) . . ?
C48A C47A H47A 119.9 . . ?
C47A C48A H48A 119.8 . . ?
C49A C48A C47A 120.4(10) . . ?
C49A C48A H48A 119.8 . . ?
C48A C49A H49A 118.8 . . ?
C48A C49A C50A 122.3(11) . . ?
C50A C49A H49A 118.8 . . ?
C45 C50A C54A 118.8(9) . . ?
C49A C50A C45 117.7(9) . . ?
C49A C50A C54A 123.5(9) . . ?
C46A C51A H51A 107.1 . . ?
C46A C51A C53A 113.8(9) . . ?
C52A C51A C46A 111.6(9) . . ?
C52A C51A H51A 107.1 . . ?
C52A C51A C53A 109.8(10) . . ?
C53A C51A H51A 107.1 . . ?
C51A C52A H52D 109.5 . . ?
C51A C52A H52E 109.5 . . ?
C51A C52A H52F 109.5 . . ?
H52D C52A H52E 109.5 . . ?
H52D C52A H52F 109.5 . . ?
H52E C52A H52F 109.5 . . ?
C51A C53A H53D 109.5 . . ?
C51A C53A H53E 109.5 . . ?
C51A C53A H53F 109.5 . . ?
H53D C53A H53E 109.5 . . ?
H53D C53A H53F 109.5 . . ?
H53E C53A H53F 109.5 . . ?
C50A C54A H54A 106.0 . . ?
C50A C54A C55A 111.5(10) . . ?
C50A C54A C56A 115.1(10) . . ?
C55A C54A H54A 106.0 . . ?
C56A C54A H54A 106.0 . . ?
C56A C54A C55A 111.5(11) . . ?
C54A C55A H55D 109.5 . . ?
C54A C55A H55E 109.5 . . ?
C54A C55A H55F 109.5 . . ?
H55D C55A H55E 109.5 . . ?
H55D C55A H55F 109.5 . . ?
H55E C55A H55F 109.5 . . ?
C54A C56A H56D 109.5 . . ?
C54A C56A H56E 109.5 . . ?
C54A C56A H56F 109.5 . . ?
H56D C56A H56E 109.5 . . ?
H56D C56A H56F 109.5 . . ?
H56E C56A H56F 109.5 . . ?
N7A C57A H57A 116.7 . . ?
C58A C57A N7A 126.6(17) . . ?
C58A C57A H57A 116.7 . . ?
C57A C58A H58A 121.6 . . ?
C57A C58A C59A 116.8(16) . . ?
C59A C58A H58A 121.6 . . ?
C58A C59A H59A 119.0 . . ?
C60A C59A C58A 121.9(16) . . ?
C60A C59A H59A 119.0 . . ?
C59A C60A H60A 121.0 . . ?
C61A C60A C59A 118.1(16) . . ?
C61A C60A H60A 121.0 . . ?
N7A C61A C62A 115(2) . . ?
C60A C61A N7A 123.3(15) . . ?
C60A C61A C62A 120(2) . . ?
C63A C62A C61A 122.5(19) . . ?
C67A C62A C61A 120(2) . . ?
C67A C62A C63A 117.3(17) . . ?
C62A C63A H63A 119.6 . . ?
C64A C63A C62A 120.8(15) . . ?
C64A C63A H63A 119.6 . . ?
C63A C64A H64A 119.9 . . ?
C63A C64A C65A 120.2(15) . . ?
C65A C64A H64A 119.9 . . ?
C64A C65A H65A 121.5 . . ?
C66A C65A C64A 116.9(17) . . ?
C66A C65A H65A 121.5 . . ?
C65A C66A H66A 116.6 . . ?
C65A C66A C67A 126.7(19) . . ?
C67A C66A H66A 116.6 . . ?
C62A C67A Y1 114(2) . . ?
C66A C67A Y1 127.5(19) . . ?
C66A C67A C62A 118(2) . . ?

loop_
_geom_bond_atom_site_label_1
_geom_bond_atom_site_label_2
_geom_bond_distance
_geom_bond_site_symmetry_2
_geom_bond_publ_flag
Y1 N7 2.40(3) . ?
Y1 C67 2.53(3) . ?
Y1 N3 2.460(5) . ?
Y1 N6 2.439(4) . ?
Y1 C1 2.487(6) . ?
Y1 C29 2.477(6) . ?
Y1 N7A 2.37(2) . ?
Y1 C67A 2.55(3) . ?
N7 C57 1.47(4) . ?
N7 C61 1.34(4) . ?
C57 H57 0.9300 . ?
C57 C58 1.36(3) . ?
C58 H58 0.9300 . ?
C58 C59 1.38(2) . ?
C59 H59 0.9300 . ?
C59 C60 1.40(2) . ?
C60 H60 0.9300 . ?
C60 C61 1.39(2) . ?
C61 C62 1.483(15) . ?
C62 C63 1.39(2) . ?
C62 C67 1.40(3) . ?
C63 H63 0.9300 . ?
C63 C64 1.35(2) . ?
C64 H64 0.9300 . ?
C64 C65 1.36(2) . ?
C65 H65 0.9300 . ?
C65 C66 1.33(3) . ?
C66 H66 0.9300 . ?
C66 C67 1.35(3) . ?
N1 C8 1.380(13) . ?
N1 C1 1.377(7) . ?
N1 C9 1.455(7) . ?
N1 C8A 1.392(11) . ?
C2 C3 1.449(13) . ?
C2 C1 1.404(8) . ?
C2 C16 1.417(8) . ?
C2 C3A 1.447(11) . ?
C3 C4 1.372(13) . ?
C3 C8 1.399(13) . ?
C4 H4 0.9300 . ?
C4 C5 1.376(14) . ?
C5 H5 0.9300 . ?
C5 C6 1.382(14) . ?
C6 H6 0.9300 . ?
C6 C7 1.366(14) . ?
C7 H7 0.9300 . ?
C7 C8 1.397(13) . ?
N3 C17 1.455(10) . ?
N3 C16 1.300(7) . ?
N3 C17A 1.446(12) . ?
C18 C17 1.392(12) . ?
C18 C19 1.394(12) . ?
C18 C23 1.517(13) . ?
C18 C17A 1.416(13) . ?
C18 C19A 1.409(14) . ?
C18 C23A 1.484(14) . ?
C17 C22 1.405(12) . ?
C19 H19 0.9300 . ?
C19 C20 1.348(13) . ?
C20 H20 0.9300 . ?
C20 C21 1.373(13) . ?
C21 H21 0.9300 . ?
C21 C22 1.411(12) . ?
C22 C26 1.492(12) . ?
C23 H23 0.9800 . ?
C23 C24 1.536(14) . ?
C23 C25 1.554(16) . ?
C24 H24A 0.9600 . ?
C24 H24B 0.9600 . ?
C24 H24C 0.9600 . ?
C25 H25A 0.9600 . ?
C25 H25B 0.9600 . ?
C25 H25C 0.9600 . ?
C26 H26 0.9800 . ?
C26 C27 1.535(13) . ?
C26 C28 1.528(13) . ?
C27 H27A 0.9600 . ?
C27 H27B 0.9600 . ?
C27 H27C 0.9600 . ?
C28 H28A 0.9600 . ?
C28 H28B 0.9600 . ?
C28 H28C 0.9600 . ?
N4 C29 1.374(7) . ?
N4 C36 1.400(7) . ?
N4 C37 1.454(7) . ?
N6 C45 1.444(7) . ?
N6 C44 1.300(6) . ?
C45 C46 1.394(14) . ?
C45 C50 1.417(14) . ?
C45 C46A 1.417(10) . ?
C45 C50A 1.392(10) . ?
C46 C47 1.394(15) . ?
C46 C51 1.512(15) . ?
C47 H47 0.9300 . ?
C47 C48 1.387(17) . ?
C48 H48 0.9300 . ?
C48 C49 1.347(17) . ?
C49 H49 0.9300 . ?
C49 C50 1.380(15) . ?
C50 C54 1.521(16) . ?
C51 H51 0.9800 . ?
C51 C52 1.523(17) . ?
C51 C53 1.522(16) . ?
C52 H52A 0.9600 . ?
C52 H52B 0.9600 . ?
C52 H52C 0.9600 . ?
C53 H53A 0.9600 . ?
C53 H53B 0.9600 . ?
C53 H53C 0.9600 . ?
C54 H54 0.9800 . ?
C54 C55 1.572(18) . ?
C54 C56 1.528(17) . ?
C55 H55A 0.9600 . ?
C55 H55B 0.9600 . ?
C55 H55C 0.9600 . ?
C56 H56A 0.9600 . ?
C56 H56B 0.9600 . ?
C56 H56C 0.9600 . ?
C9 H9AA 0.9700 . ?
C9 H9AB 0.9700 . ?
C9 H9BC 0.9700 . ?
C9 H9BD 0.9700 . ?
C9 C10 1.508(14) . ?
C9 C10A 1.546(13) . ?
N2 C10 1.448(13) . ?
N2 C11 1.418(14) . ?
N2 C15 1.468(14) . ?
C10 H10A 0.9700 . ?
C10 H10B 0.9700 . ?
C11 H11A 0.9700 . ?
C11 H11B 0.9700 . ?
C11 C12 1.512(16) . ?
C12 H12A 0.9700 . ?
C12 H12B 0.9700 . ?
C12 C13 1.385(18) . ?
C13 H13A 0.9700 . ?
C13 H13B 0.9700 . ?
C13 C14 1.407(17) . ?
C14 H14A 0.9700 . ?
C14 H14B 0.9700 . ?
C14 C15 1.532(18) . ?
C15 H15A 0.9700 . ?
C15 H15B 0.9700 . ?
C16 H16 0.9300 . ?
C29 C30 1.386(7) . ?
C30 C31 1.452(8) . ?
C30 C44 1.418(7) . ?
C31 C32 1.377(8) . ?
C31 C36 1.394(8) . ?
C32 H32 0.9300 . ?
C32 C33 1.380(8) . ?
C33 H33 0.9300 . ?
C33 C34 1.388(9) . ?
C34 H34 0.9300 . ?
C34 C35 1.376(9) . ?
C35 H35 0.9300 . ?
C35 C36 1.386(8) . ?
C37 H37A 0.9700 . ?
C37 H37B 0.9700 . ?
C37 H37C 0.9700 . ?
C37 H37D 0.9700 . ?
C37 C38 1.513(12) . ?
C37 C38A 1.505(13) . ?
N5 C38 1.466(12) . ?
N5 C39 1.466(13) . ?
N5 C43 1.448(12) . ?
C38 H38A 0.9700 . ?
C38 H38B 0.9700 . ?
C39 H39A 0.9700 . ?
C39 H39B 0.9700 . ?
C39 C40 1.512(14) . ?
C40 H40A 0.9700 . ?
C40 H40B 0.9700 . ?
C40 C41 1.433(14) . ?
C41 H41A 0.9700 . ?
C41 H41B 0.9700 . ?
C41 C42 1.448(14) . ?
C42 H42A 0.9700 . ?
C42 H42B 0.9700 . ?
C42 C43 1.505(13) . ?
C43 H43A 0.9700 . ?
C43 H43B 0.9700 . ?
C44 H44 0.9300 . ?
N7A C57A 1.40(2) . ?
N7A C61A 1.44(3) . ?
C3A C4A 1.377(11) . ?
C3A C8A 1.400(11) . ?
C4A H4A 0.9300 . ?
C4A C5A 1.377(12) . ?
C5A H5A 0.9300 . ?
C5A C6A 1.374(12) . ?
C6A H6A 0.9300 . ?
C6A C7A 1.366(12) . ?
C7A H7A 0.9300 . ?
C7A C8A 1.401(11) . ?
N2A C10A 1.430(12) . ?
N2A C11A 1.380(13) . ?
N2A C15A 1.412(13) . ?
C10A H10C 0.9700 . ?
C10A H10D 0.9700 . ?
C11A H11C 0.9700 . ?
C11A H11D 0.9700 . ?
C11A C12A 1.525(16) . ?
C12A H12C 0.9700 . ?
C12A H12D 0.9700 . ?
C12A C13A 1.369(17) . ?
C13A H13C 0.9700 . ?
C13A H13D 0.9700 . ?
C13A C14A 1.391(17) . ?
C14A H14C 0.9700 . ?
C14A H14D 0.9700 . ?
C14A C15A 1.506(18) . ?
C15A H15C 0.9700 . ?
C15A H15D 0.9700 . ?
N5A C38A 1.435(12) . ?
N5A C39A 1.429(12) . ?
N5A C43A 1.417(12) . ?
C38A H38C 0.9700 . ?
C38A H38D 0.9700 . ?
C39A H39C 0.9700 . ?
C39A H39D 0.9700 . ?
C39A C40A 1.512(15) . ?
C40A H40C 0.9700 . ?
C40A H40D 0.9700 . ?
C40A C41A 1.446(15) . ?
C41A H41C 0.9700 . ?
C41A H41D 0.9700 . ?
C41A C42A 1.463(15) . ?
C42A H42C 0.9700 . ?
C42A H42D 0.9700 . ?
C42A C43A 1.506(14) . ?
C43A H43C 0.9700 . ?
C43A H43D 0.9700 . ?
C17A C22A 1.409(13) . ?
C19A H19A 0.9300 . ?
C19A C20A 1.358(15) . ?
C20A H20A 0.9300 . ?
C20A C21A 1.373(15) . ?
C21A H21A 0.9300 . ?
C21A C22A 1.405(14) . ?
C22A C26A 1.493(13) . ?
C23A H23A 0.9800 . ?
C23A C24A 1.525(17) . ?
C23A C25A 1.542(16) . ?
C24A H24D 0.9600 . ?
C24A H24E 0.9600 . ?
C24A H24F 0.9600 . ?
C25A H25D 0.9600 . ?
C25A H25E 0.9600 . ?
C25A H25F 0.9600 . ?
C26A H26A 0.9800 . ?
C26A C27A 1.529(14) . ?
C26A C28A 1.532(14) . ?
C27A H27D 0.9600 . ?
C27A H27E 0.9600 . ?
C27A H27F 0.9600 . ?
C28A H28D 0.9600 . ?
C28A H28E 0.9600 . ?
C28A H28F 0.9600 . ?
C46A C47A 1.388(11) . ?
C46A C51A 1.511(11) . ?
C47A H47A 0.9300 . ?
C47A C48A 1.382(12) . ?
C48A H48A 0.9300 . ?
C48A C49A 1.352(12) . ?
C49A H49A 0.9300 . ?
C49A C50A 1.388(11) . ?
C50A C54A 1.501(11) . ?
C51A H51A 0.9800 . ?
C51A C52A 1.510(12) . ?
C51A C53A 1.514(11) . ?
C52A H52D 0.9600 . ?
C52A H52E 0.9600 . ?
C52A H52F 0.9600 . ?
C53A H53D 0.9600 . ?
C53A H53E 0.9600 . ?
C53A H53F 0.9600 . ?
C54A H54A 0.9800 . ?
C54A C55A 1.565(13) . ?
C54A C56A 1.506(13) . ?
C55A H55D 0.9600 . ?
C55A H55E 0.9600 . ?
C55A H55F 0.9600 . ?
C56A H56D 0.9600 . ?
C56A H56E 0.9600 . ?
C56A H56F 0.9600 . ?
C57A H57A 0.9300 . ?
C57A C58A 1.36(2) . ?
C58A H58A 0.9300 . ?
C58A C59A 1.38(2) . ?
C59A H59A 0.9300 . ?
C59A C60A 1.379(18) . ?
C60A H60A 0.9300 . ?
C60A C61A 1.37(2) . ?
C61A C62A 1.466(14) . ?
C62A C63A 1.41(2) . ?
C62A C67A 1.39(3) . ?
C63A H63A 0.9300 . ?
C63A C64A 1.358(16) . ?
C64A H64A 0.9300 . ?
C64A C65A 1.379(19) . ?
C65A H65A 0.9300 . ?
C65A C66A 1.32(2) . ?
C66A H66A 0.9300 . ?
C66A C67A 1.32(3) . ?

loop_
_geom_torsion_atom_site_label_1
_geom_torsion_atom_site_label_2
_geom_torsion_atom_site_label_3
_geom_torsion_atom_site_label_4
_geom_torsion
_geom_torsion_site_symmetry_1
_geom_torsion_site_symmetry_2
_geom_torsion_site_symmetry_3
_geom_torsion_site_symmetry_4
_geom_torsion_publ_flag
Y1 N7 C57 C58 178.3(13) . . . . ?
Y1 N7 C61 C60 175.4(16) . . . . ?
Y1 N7 C61 C62 -1(2) . . . . ?
Y1 N3 C17 C18 -90.5(6) . . . . ?
Y1 N3 C17 C22 89.3(13) . . . . ?
Y1 N3 C16 C2 1.3(8) . . . . ?
Y1 N3 C17A C18 -89.8(12) . . . . ?
Y1 N3 C17A C22A 85.3(17) . . . . ?
Y1 N6 C45 C46 90.1(10) . . . . ?
Y1 N6 C45 C50 -88.7(17) . . . . ?
Y1 N6 C45 C46A 90.3(7) . . . . ?
Y1 N6 C45 C50A -88.6(10) . . . . ?
Y1 N6 C44 C30 0.2(7) . . . . ?
Y1 C29 C30 C31 -174.2(4) . . . . ?
Y1 C29 C30 C44 5.7(7) . . . . ?
Y1 N7A C57A C58A -175.6(11) . . . . ?
Y1 N7A C61A C60A 168.1(13) . . . . ?
Y1 N7A C61A C62A 3.1(17) . . . . ?
N7 C57 C58 C59 3(2) . . . . ?
N7 C61 C62 C63 176.3(19) . . . . ?
N7 C61 C62 C67 4(3) . . . . ?
C57 N7 C61 C60 -5(2) . . . . ?
C57 N7 C61 C62 178.5(13) . . . . ?
C57 C58 C59 C60 2(3) . . . . ?
C58 C59 C60 C61 -7(3) . . . . ?
C59 C60 C61 N7 10(3) . . . . ?
C59 C60 C61 C62 -174.6(18) . . . . ?
C60 C61 C62 C63 0(3) . . . . ?
C60 C61 C62 C67 -172(2) . . . . ?
C61 N7 C57 C58 -1.0(16) . . . . ?
C61 C62 C63 C64 -179.5(18) . . . . ?
C61 C62 C67 Y1 -5(2) . . . . ?
C61 C62 C67 C66 177.1(18) . . . . ?
C62 C63 C64 C65 4(3) . . . . ?
C63 C62 C67 Y1 -177.8(15) . . . . ?
C63 C62 C67 C66 4(3) . . . . ?
C63 C64 C65 C66 2(3) . . . . ?
C64 C65 C66 C67 -5(3) . . . . ?
C65 C66 C67 Y1 -176.1(14) . . . . ?
C65 C66 C67 C62 2(3) . . . . ?
C67 C62 C63 C64 -7(3) . . . . ?
N1 C9 C10 N2 -151.0(14) . . . . ?
N1 C9 C10A N2A -170.2(12) . . . . ?
C2 C3 C4 C5 -176.7(8) . . . . ?
C2 C3 C8 N1 -2.9(12) . . . . ?
C2 C3 C8 C7 178.9(11) . . . . ?
C2 C3A C4A C5A 176.6(12) . . . . ?
C2 C3A C8A N1 0.8(10) . . . . ?
C2 C3A C8A C7A -178.5(6) . . . . ?
C3 C2 C1 Y1 173.8(6) . . . . ?
C3 C2 C1 N1 -7.0(8) . . . . ?
C3 C2 C16 N3 -174.3(8) . . . . ?
C3 C4 C5 C6 -2.2(17) . . . . ?
C4 C3 C8 N1 177.9(9) . . . . ?
C4 C3 C8 C7 -0.3(16) . . . . ?
C4 C5 C6 C7 0.3(17) . . . . ?
C5 C6 C7 C8 1.5(16) . . . . ?
C6 C7 C8 N1 -179.3(13) . . . . ?
C6 C7 C8 C3 -1.5(16) . . . . ?
C8 N1 C1 Y1 -176.0(9) . . . . ?
C8 N1 C1 C2 5.3(10) . . . . ?
C8 N1 C9 C10 -83.2(15) . . . . ?
C8 C3 C4 C5 2.1(16) . . . . ?
N3 C17 C22 C21 179.1(13) . . . . ?
N3 C17 C22 C26 3(2) . . . . ?
N3 C17A C22A C21A -179.0(18) . . . . ?
N3 C17A C22A C26A 5(3) . . . . ?
C18 C17 C22 C21 -1(2) . . . . ?
C18 C17 C22 C26 -177.4(11) . . . . ?
C18 C19 C20 C21 -2(3) . . . . ?
C18 C17A C22A C21A -4(3) . . . . ?
C18 C17A C22A C26A 179.2(15) . . . . ?
C18 C19A C20A C21A 2(4) . . . . ?
C17 N3 C16 C2 178.6(7) . . . . ?
C17 C18 C19 C20 -1(3) . . . . ?
C17 C18 C23 C24 109.3(15) . . . . ?
C17 C18 C23 C25 -127.8(14) . . . . ?
C17 C22 C26 C27 94(2) . . . . ?
C17 C22 C26 C28 -143.0(18) . . . . ?
C19 C18 C17 N3 -178.0(15) . . . . ?
C19 C18 C17 C22 2.2(19) . . . . ?
C19 C18 C23 C24 -74(2) . . . . ?
C19 C18 C23 C25 49(2) . . . . ?
C19 C20 C21 C22 3(3) . . . . ?
C20 C21 C22 C17 -2(3) . . . . ?
C20 C21 C22 C26 174.7(17) . . . . ?
C21 C22 C26 C27 -82(2) . . . . ?
C21 C22 C26 C28 41(2) . . . . ?
C23 C18 C17 N3 -1.4(10) . . . . ?
C23 C18 C17 C22 178.8(14) . . . . ?
C23 C18 C19 C20 -177.5(18) . . . . ?
N4 C29 C30 C31 0.3(7) . . . . ?
N4 C29 C30 C44 -179.8(5) . . . . ?
N4 C37 C38 N5 -165.1(11) . . . . ?
N4 C37 C38A N5A -175.5(13) . . . . ?
N6 C45 C46 C47 179.7(16) . . . . ?
N6 C45 C46 C51 0.2(17) . . . . ?
N6 C45 C50 C49 180(2) . . . . ?
N6 C45 C50 C54 -1(3) . . . . ?
N6 C45 C46A C47A -177.6(9) . . . . ?
N6 C45 C46A C51A 3.9(11) . . . . ?
N6 C45 C50A C49A 179.4(11) . . . . ?
N6 C45 C50A C54A -2.5(17) . . . . ?
C45 N6 C44 C30 179.5(5) . . . . ?
C45 C46 C47 C48 2(3) . . . . ?
C45 C46 C51 C52 98.4(19) . . . . ?
C45 C46 C51 C53 -141(2) . . . . ?
C45 C50 C54 C55 -124(3) . . . . ?
C45 C50 C54 C56 117(3) . . . . ?
C45 C46A C47A C48A -2.9(18) . . . . ?
C45 C46A C51A C52A 89.1(12) . . . . ?
C45 C46A C51A C53A -146.1(12) . . . . ?
C45 C50A C54A C55A -85.9(17) . . . . ?
C45 C50A C54A C56A 145.8(15) . . . . ?
C46 C45 C50 C49 1(4) . . . . ?
C46 C45 C50 C54 180(2) . . . . ?
C46 C47 C48 C49 -2(4) . . . . ?
C47 C46 C51 C52 -81(2) . . . . ?
C47 C46 C51 C53 40(3) . . . . ?
C47 C48 C49 C50 1(4) . . . . ?
C48 C49 C50 C45 0(4) . . . . ?
C48 C49 C50 C54 -179(3) . . . . ?
C49 C50 C54 C55 56(3) . . . . ?
C49 C50 C54 C56 -64(3) . . . . ?
C50 C45 C46 C47 -2(2) . . . . ?
C50 C45 C46 C51 179(2) . . . . ?
C51 C46 C47 C48 -179(2) . . . . ?
C1 N1 C8 C3 -1.5(12) . . . . ?
C1 N1 C8 C7 176.6(11) . . . . ?
C1 N1 C9 C10 98.6(12) . . . . ?
C1 N1 C9 C10A 74.4(11) . . . . ?
C1 N1 C8A C3A 2.7(9) . . . . ?
C1 N1 C8A C7A -178.1(6) . . . . ?
C1 C2 C3 C4 -174.8(10) . . . . ?
C1 C2 C3 C8 6.3(10) . . . . ?
C1 C2 C16 N3 0.5(9) . . . . ?
C1 C2 C3A C4A -178.3(12) . . . . ?
C1 C2 C3A C8A -3.9(10) . . . . ?
C9 N1 C8 C3 -179.8(7) . . . . ?
C9 N1 C8 C7 -1.7(18) . . . . ?
C9 N1 C1 Y1 2.3(10) . . . . ?
C9 N1 C1 C2 -176.3(5) . . . . ?
C9 N1 C8A C3A 173.7(7) . . . . ?
C9 N1 C8A C7A -7.1(11) . . . . ?
N2 C11 C12 C13 59(3) . . . . ?
C10 N2 C11 C12 172.2(17) . . . . ?
C10 N2 C15 C14 177.5(17) . . . . ?
C11 N2 C10 C9 -122(2) . . . . ?
C11 N2 C15 C14 68(2) . . . . ?
C11 C12 C13 C14 -40(3) . . . . ?
C12 C13 C14 C15 39(3) . . . . ?
C13 C14 C15 N2 -53(3) . . . . ?
C15 N2 C10 C9 132.1(18) . . . . ?
C15 N2 C11 C12 -72(2) . . . . ?
C16 C2 C3 C4 0.5(15) . . . . ?
C16 C2 C3 C8 -178.5(9) . . . . ?
C16 C2 C1 Y1 -1.9(7) . . . . ?
C16 C2 C1 N1 177.3(5) . . . . ?
C16 C2 C3A C4A 10.5(19) . . . . ?
C16 C2 C3A C8A -175.1(7) . . . . ?
C16 N3 C17 C18 92.7(7) . . . . ?
C16 N3 C17 C22 -87.4(13) . . . . ?
C16 N3 C17A C18 94.6(12) . . . . ?
C16 N3 C17A C22A -90.3(17) . . . . ?
C29 N4 C36 C31 1.5(6) . . . . ?
C29 N4 C36 C35 179.2(6) . . . . ?
C29 N4 C37 C38 89.6(10) . . . . ?
C29 N4 C37 C38A 73.4(12) . . . . ?
C29 C30 C31 C32 -179.0(7) . . . . ?
C29 C30 C31 C36 0.5(7) . . . . ?
C29 C30 C44 N6 -4.4(9) . . . . ?
C30 C31 C32 C33 179.6(7) . . . . ?
C30 C31 C36 N4 -1.2(6) . . . . ?
C30 C31 C36 C35 -179.1(6) . . . . ?
C31 C30 C44 N6 175.4(6) . . . . ?
C31 C32 C33 C34 -0.8(12) . . . . ?
C32 C31 C36 N4 178.4(6) . . . . ?
C32 C31 C36 C35 0.5(10) . . . . ?
C32 C33 C34 C35 0.8(13) . . . . ?
C33 C34 C35 C36 -0.2(11) . . . . ?
C34 C35 C36 N4 -177.9(6) . . . . ?
C34 C35 C36 C31 -0.5(10) . . . . ?
C36 N4 C29 Y1 170.0(5) . . . . ?
C36 N4 C29 C30 -1.1(6) . . . . ?
C36 N4 C37 C38 -83.2(10) . . . . ?
C36 N4 C37 C38A -99.3(11) . . . . ?
C36 C31 C32 C33 0.2(11) . . . . ?
C37 N4 C29 Y1 -3.5(10) . . . . ?
C37 N4 C29 C30 -174.7(5) . . . . ?
C37 N4 C36 C31 175.0(5) . . . . ?
C37 N4 C36 C35 -7.3(10) . . . . ?
N5 C39 C40 C41 -60.1(18) . . . . ?
C38 N5 C39 C40 -178.5(13) . . . . ?
C38 N5 C43 C42 177.7(13) . . . . ?
C39 N5 C38 C37 157.5(15) . . . . ?
C39 N5 C43 C42 -67.6(17) . . . . ?
C39 C40 C41 C42 44(2) . . . . ?
C40 C41 C42 C43 -41(2) . . . . ?
C41 C42 C43 N5 55.9(18) . . . . ?
C43 N5 C38 C37 -93.9(17) . . . . ?
C43 N5 C39 C40 68.3(16) . . . . ?
C44 N6 C45 C46 -89.1(10) . . . . ?
C44 N6 C45 C50 92.2(17) . . . . ?
C44 N6 C45 C46A -88.8(7) . . . . ?
C44 N6 C45 C50A 92.2(11) . . . . ?
C44 C30 C31 C32 1.2(12) . . . . ?
C44 C30 C31 C36 -179.3(6) . . . . ?
N7A C57A C58A C59A 0.1(18) . . . . ?
N7A C61A C62A C63A 177.0(15) . . . . ?
N7A C61A C62A C67A -4(2) . . . . ?
C3A C2 C1 Y1 -173.7(7) . . . . ?
C3A C2 C1 N1 5.5(9) . . . . ?
C3A C2 C16 N3 170.7(9) . . . . ?
C3A C4A C5A C6A -1.6(17) . . . . ?
C4A C3A C8A N1 176.3(9) . . . . ?
C4A C3A C8A C7A -3.0(13) . . . . ?
C4A C5A C6A C7A 0.6(17) . . . . ?
C5A C6A C7A C8A -0.8(15) . . . . ?
C6A C7A C8A N1 -177.1(11) . . . . ?
C6A C7A C8A C3A 2.0(11) . . . . ?
C8A N1 C1 Y1 173.7(7) . . . . ?
C8A N1 C1 C2 -5.0(8) . . . . ?
C8A N1 C9 C10A -95.6(12) . . . . ?
C8A C3A C4A C5A 2.8(16) . . . . ?
N2A C11A C12A C13A 55(2) . . . . ?
C10A N2A C11A C12A 175.7(17) . . . . ?
C10A N2A C15A C14A 178.3(17) . . . . ?
C11A N2A C10A C9 -70(3) . . . . ?
C11A N2A C15A C14A 31(3) . . . . ?
C11A C12A C13A C14A -61(2) . . . . ?
C12A C13A C14A C15A 52(3) . . . . ?
C13A C14A C15A N2A -36(3) . . . . ?
C15A N2A C10A C9 143.9(18) . . . . ?
C15A N2A C11A C12A -39(3) . . . . ?
N5A C39A C40A C41A -49(2) . . . . ?
C38A N5A C39A C40A -174.1(16) . . . . ?
C38A N5A C43A C42A 174.4(16) . . . . ?
C39A N5A C38A C37 153.7(19) . . . . ?
C39A N5A C43A C42A -40(3) . . . . ?
C39A C40A C41A C42A 59.4(19) . . . . ?
C40A C41A C42A C43A -61(2) . . . . ?
C41A C42A C43A N5A 52(2) . . . . ?
C43A N5A C38A C37 -60(3) . . . . ?
C43A N5A C39A C40A 39(3) . . . . ?
C17A N3 C16 C2 177.7(7) . . . . ?
C17A C18 C19A C20A -2(3) . . . . ?
C17A C18 C23A C24A 138.3(19) . . . . ?
C17A C18 C23A C25A -95(2) . . . . ?
C17A C22A C26A C27A 90(3) . . . . ?
C17A C22A C26A C28A -145(2) . . . . ?
C19A C18 C17A N3 178.0(17) . . . . ?
C19A C18 C17A C22A 4(3) . . . . ?
C19A C18 C23A C24A -38(3) . . . . ?
C19A C18 C23A C25A 89(3) . . . . ?
C19A C20A C21A C22A -2(4) . . . . ?
C20A C21A C22A C17A 3(3) . . . . ?
C20A C21A C22A C26A 180(2) . . . . ?
C21A C22A C26A C27A -86(2) . . . . ?
C21A C22A C26A C28A 39(3) . . . . ?
C23A C18 C17A N3 1.3(18) . . . . ?
C23A C18 C17A C22A -173.1(19) . . . . ?
C23A C18 C19A C20A 175(2) . . . . ?
C46A C45 C50A C49A 0.5(19) . . . . ?
C46A C45 C50A C54A 178.6(10) . . . . ?
C46A C47A C48A C49A 3(2) . . . . ?
C47A C46A C51A C52A -89.4(13) . . . . ?
C47A C46A C51A C53A 35.4(15) . . . . ?
C47A C48A C49A C50A -1(2) . . . . ?
C48A C49A C50A C45 -1(2) . . . . ?
C48A C49A C50A C54A -178.9(14) . . . . ?
C49A C50A C54A C55A 92.0(19) . . . . ?
C49A C50A C54A C56A -36(2) . . . . ?
C50A C45 C46A C47A 1.4(15) . . . . ?
C50A C45 C46A C51A -177.2(12) . . . . ?
C51A C46A C47A C48A 175.6(12) . . . . ?
C57A N7A C61A C60A -14.5(19) . . . . ?
C57A N7A C61A C62A -179.5(11) . . . . ?
C57A C58A C59A C60A -1(2) . . . . ?
C58A C59A C60A C61A -6(2) . . . . ?
C59A C60A C61A N7A 14(2) . . . . ?
C59A C60A C61A C62A 178.7(15) . . . . ?
C60A C61A C62A C63A 11(3) . . . . ?
C60A C61A C62A C67A -169.5(16) . . . . ?
C61A N7A C57A C58A 7.1(12) . . . . ?
C61A C62A C63A C64A -179.0(15) . . . . ?
C61A C62A C67A Y1 2.9(19) . . . . ?
C61A C62A C67A C66A 175.1(14) . . . . ?
C62A C63A C64A C65A 1(2) . . . . ?
C63A C62A C67A Y1 -178.0(12) . . . . ?
C63A C62A C67A C66A -6(2) . . . . ?
C63A C64A C65A C66A -1(2) . . . . ?
C64A C65A C66A C67A -4(3) . . . . ?
C65A C66A C67A Y1 178.2(13) . . . . ?
C65A C66A C67A C62A 7(2) . . . . ?
C67A C62A C63A C64A 2(2) . . . . ?
